data_7041800
loop_
_publ_author_name
'Crujeiras, Pablo'
'Rodr\'iguez-Rey, Jos\'e Luis'
'Sousa-Pedrares, Antonio'

_publ_section_title
;
 Deactivation of the coordinating ability of the iminophosphorane group by
 the effect of ortho-carborane.
;
_journal_issue 8
_journal_name_full 'Dalton transactions (Cambridge, England : 2003)'
_journal_page_first 2572
_journal_page_last 2593
_journal_paper_doi 10.1039/c6dt04592h
_journal_volume 46
_journal_year 2017
_chemical_formula_sum 'C68 H76 B20 Cl6 N2 P4 Pd S2'
_chemical_formula_weight 1644.60
_space_group_crystal_system monoclinic
_space_group_IT_number 14
_space_group_name_Hall '-P 2ybc'
_space_group_name_H-M_alt 'P 1 21/c 1'
_symmetry_space_group_name_Hall '-P 2ybc'
_symmetry_space_group_name_H-M 'P 1 21/c 1'
_atom_sites_solution_hydrogens geom
_audit_creation_method SHELXL-2014/7
_audit_update_record
;
2016-10-27 deposited with the CCDC.
2017-01-20 downloaded from the CCDC.
;
_cell_angle_alpha 90
_cell_angle_beta 91.598(2)
_cell_angle_gamma 90
_cell_formula_units_Z 4
_cell_length_a 13.0843(5)
_cell_length_b 20.6736(7)
_cell_length_c 29.9704(9)
_cell_measurement_reflns_used 1886
_cell_measurement_temperature 100(2)
_cell_measurement_theta_max 25.78
_cell_measurement_theta_min 2.39
_cell_volume 8103.8(5)
_computing_cell_refinement 'BRUKER APEX2'
_computing_data_collection 'BRUKER APEX2'
_computing_data_reduction 'Bruker SAINT'
_computing_structure_refinement 'SHELXL-2014/7 (Sheldrick, 2014)'
_computing_structure_solution SHELXT-2014
_diffrn_ambient_temperature 100(2)
_diffrn_measured_fraction_theta_full 1.000
_diffrn_measured_fraction_theta_max 1.000
_diffrn_measurement_device_type 'Bruker X8 Kappa APEXII'
_diffrn_measurement_method 'omega and phi scans'
_diffrn_radiation_type MoK\a
_diffrn_radiation_wavelength 0.71073
_diffrn_reflns_av_R_equivalents 0.0571
_diffrn_reflns_av_unetI/netI 0.0422
_diffrn_reflns_Laue_measured_fraction_full 1.000
_diffrn_reflns_Laue_measured_fraction_max 1.000
_diffrn_reflns_limit_h_max 17
_diffrn_reflns_limit_h_min -17
_diffrn_reflns_limit_k_max 27
_diffrn_reflns_limit_k_min -27
_diffrn_reflns_limit_l_max 39
_diffrn_reflns_limit_l_min -39
_diffrn_reflns_number 151268
_diffrn_reflns_point_group_measured_fraction_full 1.000
_diffrn_reflns_point_group_measured_fraction_max 1.000
_diffrn_reflns_theta_full 25.242
_diffrn_reflns_theta_max 28.282
_diffrn_reflns_theta_min 1.557
_exptl_absorpt_coefficient_mu 0.599
_exptl_absorpt_correction_T_max 0.8943
_exptl_absorpt_correction_T_min 0.8406
_exptl_absorpt_correction_type multi-scan
_exptl_absorpt_process_details
;
 Sheldrick, G.M. SADABS: Program for absorption correction
 using area detector data. University of G\"ottingen, Germany, 1996.
;
_exptl_crystal_colour Orange
_exptl_crystal_density_diffrn 1.348
_exptl_crystal_description Prism
_exptl_crystal_F_000 3352
_exptl_crystal_size_max 0.400
_exptl_crystal_size_mid 0.180
_exptl_crystal_size_min 0.100
_refine_diff_density_max 2.716
_refine_diff_density_min -1.753
_refine_diff_density_rms 0.136
_refine_ls_extinction_method none
_refine_ls_goodness_of_fit_ref 1.039
_refine_ls_hydrogen_treatment constr
_refine_ls_matrix_type full
_refine_ls_number_parameters 928
_refine_ls_number_reflns 20112
_refine_ls_number_restraints 0
_refine_ls_restrained_S_all 1.039
_refine_ls_R_factor_all 0.0874
_refine_ls_R_factor_gt 0.0652
_refine_ls_shift/su_max 0.002
_refine_ls_shift/su_mean 0.000
_refine_ls_structure_factor_coef Fsqd
_refine_ls_weighting_details 'w=1/[\s^2^(Fo^2^)+(0.0860P)^2^+37.0401P] where P=(Fo^2^+2Fc^2^)/3'
_refine_ls_weighting_scheme calc
_refine_ls_wR_factor_gt 0.1687
_refine_ls_wR_factor_ref 0.1855
_reflns_Friedel_coverage 0.000
_reflns_number_gt 15407
_reflns_number_total 20112
_reflns_threshold_expression 'I > 2\s(I)'
_cod_data_source_file c6dt04592h2.cif
_cod_data_source_block PdL1dppe
_cod_depositor_comments 'Adding full bibliography for 7041791--7041802.cif.'
_cod_database_code 7041800
_shelx_shelxl_version_number 2014/7
_shelx_space_group_comment
;
The symmetry employed for this shelxl refinement is uniquely defined
by the following loop, which should always be used as a source of
symmetry information in preference to the above space-group names.
They are only intended as comments.
;
_shelx_estimated_absorpt_t_min 0.796
_shelx_estimated_absorpt_t_max 0.943
_platon_squeeze_void_probe_radius 1.20

loop_
_space_group_symop_operation_xyz
'x, y, z'
'-x, y+1/2, -z+1/2'
'-x, -y, -z'
'x, -y-1/2, z-1/2'

loop_
_atom_site_label
_atom_site_type_symbol
_atom_site_fract_x
_atom_site_fract_y
_atom_site_fract_z
_atom_site_U_iso_or_equiv
_atom_site_adp_type
_atom_site_occupancy
_atom_site_site_symmetry_order
_atom_site_calc_flag
_atom_site_refinement_flags_posn
_atom_site_refinement_flags_adp
Pd1 Pd 0.83161(2) 0.05098(2) 0.19703(2) 0.01472(8) Uani 1 1 d . .
S1 S 0.77177(7) -0.04707(4) 0.16528(3) 0.01443(18) Uani 1 1 d . .
S2 S 0.89249(7) 0.00374(5) 0.26457(3) 0.01469(18) Uani 1 1 d . .
P1 P 0.66379(8) -0.20806(5) 0.10382(4) 0.0224(2) Uani 1 1 d . .
P2 P 1.01292(7) -0.09574(5) 0.36486(3) 0.01368(18) Uani 1 1 d . .
P3 P 0.76760(10) 0.11085(5) 0.14042(3) 0.0237(2) Uani 1 1 d . .
P4 P 0.88924(9) 0.14826(5) 0.22338(3) 0.0222(2) Uani 1 1 d . .
N1 N 0.7662(3) -0.18770(17) 0.12842(12) 0.0210(7) Uani 1 1 d . .
N2 N 0.9196(2) -0.10994(16) 0.33232(10) 0.0151(6) Uani 1 1 d . .
B3 B 0.9377(3) -0.1445(2) 0.16347(14) 0.0159(8) Uani 1 1 d . .
H3 H 0.9185 -0.1604 0.1980 0.019 Uiso 1 1 calc R U
B4 B 0.9692(3) -0.2006(2) 0.12133(16) 0.0209(9) Uani 1 1 d . .
H4 H 0.9737 -0.2539 0.1278 0.025 Uiso 1 1 calc R U
B5 B 0.9200(3) -0.1681(2) 0.06964(16) 0.0229(10) Uani 1 1 d . .
H5 H 0.8914 -0.1996 0.0416 0.027 Uiso 1 1 calc R U
B6 B 0.8622(3) -0.0926(2) 0.08169(14) 0.0162(8) Uani 1 1 d . .
H6 H 0.7938 -0.0743 0.0623 0.019 Uiso 1 1 calc R U
B7 B 1.0042(3) -0.0717(2) 0.15440(14) 0.0155(8) Uani 1 1 d . .
H7 H 1.0314 -0.0403 0.1827 0.019 Uiso 1 1 calc R U
B8 B 1.0629(3) -0.1474(2) 0.14319(15) 0.0202(9) Uani 1 1 d . .
H8 H 1.1292 -0.1658 0.1640 0.024 Uiso 1 1 calc R U
B9 B 1.0530(3) -0.1611(3) 0.08491(16) 0.0241(10) Uani 1 1 d . .
H9 H 1.1133 -0.1883 0.0668 0.029 Uiso 1 1 calc R U
B10 B 0.9854(3) -0.0945(3) 0.05963(15) 0.0223(9) Uani 1 1 d . .
H10 H 1.0003 -0.0780 0.0248 0.027 Uiso 1 1 calc R U
B11 B 0.9571(3) -0.0387(2) 0.10306(14) 0.0179(8) Uani 1 1 d . .
H11 H 0.9533 0.0148 0.0971 0.021 Uiso 1 1 calc R U
B12 B 1.0750(3) -0.0816(2) 0.10515(15) 0.0197(9) Uani 1 1 d . .
H12 H 1.1497 -0.0564 0.1004 0.024 Uiso 1 1 calc R U
B103 B 0.7545(3) -0.1092(2) 0.28155(13) 0.0141(8) Uani 1 1 d . .
H103 H 0.7910 -0.1380 0.2546 0.017 Uiso 1 1 calc R U
B104 B 0.7211(3) -0.1445(2) 0.33385(14) 0.0157(8) Uani 1 1 d . .
H104 H 0.7324 -0.1972 0.3412 0.019 Uiso 1 1 calc R U
B105 B 0.7405(3) -0.0833(2) 0.37504(14) 0.0170(8) Uani 1 1 d . .
H105 H 0.7657 -0.0948 0.4102 0.020 Uiso 1 1 calc R U
B106 B 0.7831(3) -0.0122(2) 0.34717(13) 0.0146(8) Uani 1 1 d . .
H106 H 0.8385 0.0225 0.3633 0.017 Uiso 1 1 calc R U
B107 B 0.6664(3) -0.0457(2) 0.26909(14) 0.0145(8) Uani 1 1 d . .
H107 H 0.6424 -0.0336 0.2339 0.017 Uiso 1 1 calc R U
B108 B 0.6239(3) -0.1175(2) 0.29568(14) 0.0179(8) Uani 1 1 d . .
H108 H 0.5716 -0.1527 0.2781 0.022 Uiso 1 1 calc R U
B109 B 0.6151(3) -0.1006(2) 0.35399(14) 0.0186(8) Uani 1 1 d . .
H109 H 0.5566 -0.1242 0.3752 0.022 Uiso 1 1 calc R U
B110 B 0.6534(3) -0.0189(2) 0.36264(14) 0.0188(9) Uani 1 1 d . .
H110 H 0.6207 0.0114 0.3897 0.023 Uiso 1 1 calc R U
B111 B 0.6840(3) 0.0152(2) 0.31004(14) 0.0163(8) Uani 1 1 d . .
H111 H 0.6718 0.0678 0.3025 0.020 Uiso 1 1 calc R U
B112 B 0.5812(3) -0.0402(2) 0.31377(14) 0.0180(8) Uani 1 1 d . .
H112 H 0.4999 -0.0243 0.3084 0.022 Uiso 1 1 calc R U
C1 C 0.8556(3) -0.15925(19) 0.11762(13) 0.0168(7) Uani 1 1 d . .
C2 C 0.8788(3) -0.07877(17) 0.13789(12) 0.0124(7) Uani 1 1 d . .
C3 C 0.5541(3) -0.1623(2) 0.12146(15) 0.0219(8) Uani 1 1 d . .
C4 C 0.5576(3) -0.1348(2) 0.16374(14) 0.0209(8) Uani 1 1 d . .
H4A H 0.6179 -0.1380 0.1820 0.025 Uiso 1 1 calc R U
C5 C 0.4727(3) -0.1024(2) 0.17934(15) 0.0261(9) Uani 1 1 d . .
H5A H 0.4754 -0.0828 0.2080 0.031 Uiso 1 1 calc R U
C6 C 0.3840(3) -0.0988(2) 0.15305(16) 0.0292(10) Uani 1 1 d . .
H6A H 0.3258 -0.0771 0.1640 0.035 Uiso 1 1 calc R U
C7 C 0.3796(3) -0.1265(3) 0.11120(17) 0.0326(10) Uani 1 1 d . .
H7A H 0.3186 -0.1240 0.0934 0.039 Uiso 1 1 calc R U
C8 C 0.4646(3) -0.1581(3) 0.09520(16) 0.0315(10) Uani 1 1 d . .
H8A H 0.4619 -0.1769 0.0663 0.038 Uiso 1 1 calc R U
C9 C 0.6568(3) -0.2070(3) 0.04213(17) 0.0364(12) Uani 1 1 d . .
C10 C 0.6303(4) -0.1509(3) 0.01952(18) 0.0438(14) Uani 1 1 d . .
H10A H 0.6151 -0.1128 0.0359 0.053 Uiso 1 1 calc R U
C11 C 0.6257(5) -0.1495(4) -0.0271(2) 0.0593(18) Uani 1 1 d . .
H11A H 0.6064 -0.1108 -0.0421 0.071 Uiso 1 1 calc R U
C12 C 0.6482(5) -0.2025(4) -0.0509(2) 0.0591(18) Uani 1 1 d . .
H12A H 0.6430 -0.2008 -0.0826 0.071 Uiso 1 1 calc R U
C13 C 0.6781(4) -0.2583(3) -0.03066(18) 0.0437(14) Uani 1 1 d . .
H13 H 0.6968 -0.2947 -0.0479 0.052 Uiso 1 1 calc R U
C14 C 0.6812(4) -0.2616(3) 0.01763(19) 0.0409(12) Uani 1 1 d . .
H14 H 0.6996 -0.3008 0.0324 0.049 Uiso 1 1 calc R U
C15 C 0.6353(4) -0.2896(2) 0.11837(19) 0.0326(11) Uani 1 1 d . .
C16 C 0.5425(4) -0.3109(3) 0.1315(2) 0.0440(13) Uani 1 1 d . .
H16 H 0.4881 -0.2807 0.1333 0.053 Uiso 1 1 calc R U
C17 C 0.5241(5) -0.3746(3) 0.1422(3) 0.061(2) Uani 1 1 d . .
H17 H 0.4608 -0.3867 0.1545 0.073 Uiso 1 1 calc R U
C18 C 0.5942(5) -0.4184(3) 0.1354(2) 0.0520(16) Uani 1 1 d . .
H18 H 0.5785 -0.4629 0.1389 0.062 Uiso 1 1 calc R U
C19 C 0.6909(5) -0.4001(3) 0.1230(2) 0.0479(14) Uani 1 1 d . .
H19 H 0.7433 -0.4316 0.1203 0.057 Uiso 1 1 calc R U
C20 C 0.7111(4) -0.3355(3) 0.1147(2) 0.0386(12) Uani 1 1 d . .
H20 H 0.7776 -0.3228 0.1063 0.046 Uiso 1 1 calc R U
C21 C 0.8198(3) -0.09078(17) 0.33153(11) 0.0128(7) Uani 1 1 d . .
C22 C 0.7840(3) -0.02855(18) 0.29088(11) 0.0129(7) Uani 1 1 d . .
C23 C 1.0230(3) -0.1531(2) 0.41013(13) 0.0217(8) Uani 1 1 d . .
C24 C 0.9558(4) -0.2032(2) 0.41062(17) 0.0328(11) Uani 1 1 d . .
H24 H 0.9050 -0.2079 0.3876 0.039 Uiso 1 1 calc R U
C25 C 0.9627(4) -0.2482(3) 0.44587(18) 0.0382(12) Uani 1 1 d . .
H25 H 0.9146 -0.2825 0.4474 0.046 Uiso 1 1 calc R U
C26 C 1.0392(4) -0.2424(3) 0.47809(16) 0.0370(12) Uani 1 1 d . .
H26 H 1.0453 -0.2742 0.5009 0.044 Uiso 1 1 calc R U
C27 C 1.1051(4) -0.1931(3) 0.47809(16) 0.0369(12) Uani 1 1 d . .
H27 H 1.1570 -0.1898 0.5008 0.044 Uiso 1 1 calc R U
C28 C 1.0974(4) -0.1470(3) 0.44488(14) 0.0302(10) Uani 1 1 d . .
H28 H 1.1425 -0.1110 0.4454 0.036 Uiso 1 1 calc R U
C29 C 1.0219(3) -0.0178(2) 0.39142(12) 0.0185(8) Uani 1 1 d . .
C30 C 0.9781(3) -0.0062(2) 0.43253(13) 0.0240(9) Uani 1 1 d . .
H30 H 0.9516 -0.0412 0.4491 0.029 Uiso 1 1 calc R U
C31 C 0.9731(4) 0.0563(3) 0.44937(15) 0.0335(11) Uani 1 1 d . .
H31 H 0.9442 0.0638 0.4776 0.040 Uiso 1 1 calc R U
C32 C 1.0101(4) 0.1073(3) 0.42517(18) 0.0389(12) Uani 1 1 d . .
H32 H 1.0073 0.1499 0.4369 0.047 Uiso 1 1 calc R U
C33 C 1.0515(4) 0.0968(2) 0.38354(18) 0.0353(11) Uani 1 1 d . .
H33 H 1.0752 0.1323 0.3666 0.042 Uiso 1 1 calc R U
C34 C 1.0581(3) 0.0346(2) 0.36698(15) 0.0253(9) Uani 1 1 d . .
H34 H 1.0876 0.0274 0.3388 0.030 Uiso 1 1 calc R U
C35 C 1.1263(3) -0.10430(19) 0.33244(12) 0.0156(7) Uani 1 1 d . .
C36 C 1.2227(3) -0.1023(3) 0.35283(14) 0.0295(10) Uani 1 1 d . .
H36 H 1.2293 -0.0961 0.3842 0.035 Uiso 1 1 calc R U
C37 C 1.3095(3) -0.1093(3) 0.32782(16) 0.0329(11) Uani 1 1 d . .
H37 H 1.3753 -0.1075 0.3420 0.039 Uiso 1 1 calc R U
C38 C 1.3003(3) -0.1189(2) 0.28241(15) 0.0272(9) Uani 1 1 d . .
H38 H 1.3597 -0.1245 0.2653 0.033 Uiso 1 1 calc R U
C39 C 1.2042(3) -0.1203(2) 0.26165(14) 0.0263(9) Uani 1 1 d . .
H39 H 1.1981 -0.1262 0.2303 0.032 Uiso 1 1 calc R U
C40 C 1.1166(3) -0.1130(2) 0.28646(13) 0.0195(8) Uani 1 1 d . .
H40 H 1.0509 -0.1141 0.2722 0.023 Uiso 1 1 calc R U
C41 C 0.8558(4) 0.1796(2) 0.13334(14) 0.0326(11) Uani 1 1 d . .
H41A H 0.9201 0.1644 0.1203 0.039 Uiso 1 1 calc R U
H41B H 0.8242 0.2121 0.1129 0.039 Uiso 1 1 calc R U
C42 C 0.8785(4) 0.2104(2) 0.17962(15) 0.0318(10) Uani 1 1 d . .
H42A H 0.8229 0.2409 0.1868 0.038 Uiso 1 1 calc R U
H42B H 0.9431 0.2352 0.1788 0.038 Uiso 1 1 calc R U
C43 C 0.7331(4) 0.0802(2) 0.08527(13) 0.0246(9) Uani 1 1 d . .
C44 C 0.7976(4) 0.0874(2) 0.04926(14) 0.0278(9) Uani 1 1 d . .
H44 H 0.8613 0.1090 0.0531 0.033 Uiso 1 1 calc R U
C45 C 0.7678(4) 0.0627(2) 0.00776(14) 0.0294(10) Uani 1 1 d . .
H45 H 0.8113 0.0680 -0.0168 0.035 Uiso 1 1 calc R U
C46 C 0.6760(4) 0.0309(3) 0.00176(15) 0.0328(11) Uani 1 1 d . .
H46 H 0.6565 0.0140 -0.0267 0.039 Uiso 1 1 calc R U
C47 C 0.6121(4) 0.0236(3) 0.03789(16) 0.0331(11) Uani 1 1 d . .
H47 H 0.5485 0.0020 0.0339 0.040 Uiso 1 1 calc R U
C48 C 0.6408(4) 0.0477(2) 0.07947(14) 0.0297(10) Uani 1 1 d . .
H48 H 0.5974 0.0419 0.1040 0.036 Uiso 1 1 calc R U
C49 C 0.6501(4) 0.1449(2) 0.16048(14) 0.0279(10) Uani 1 1 d . .
C50 C 0.5969(4) 0.1140(2) 0.19470(16) 0.0306(10) Uani 1 1 d . .
H50 H 0.6227 0.0745 0.2067 0.037 Uiso 1 1 calc R U
C51 C 0.5080(4) 0.1398(3) 0.21128(19) 0.0439(13) Uani 1 1 d . .
H51 H 0.4735 0.1181 0.2344 0.053 Uiso 1 1 calc R U
C52 C 0.4699(5) 0.1968(3) 0.1941(2) 0.0529(16) Uani 1 1 d . .
H52 H 0.4087 0.2146 0.2052 0.063 Uiso 1 1 calc R U
C53 C 0.5216(6) 0.2284(3) 0.16047(19) 0.059(2) Uani 1 1 d . .
H53 H 0.4953 0.2680 0.1489 0.071 Uiso 1 1 calc R U
C54 C 0.6113(5) 0.2029(3) 0.14337(17) 0.0454(15) Uani 1 1 d . .
H54 H 0.6456 0.2249 0.1203 0.054 Uiso 1 1 calc R U
C55 C 1.0266(3) 0.1482(2) 0.24148(16) 0.0285(9) Uani 1 1 d . .
C56 C 1.0869(3) 0.0930(2) 0.23799(15) 0.0274(9) Uani 1 1 d . .
H56 H 1.0580 0.0545 0.2259 0.033 Uiso 1 1 calc R U
C57 C 1.1888(4) 0.0939(3) 0.25212(18) 0.0347(11) Uani 1 1 d . .
H57 H 1.2292 0.0559 0.2497 0.042 Uiso 1 1 calc R U
C58 C 1.2322(4) 0.1499(3) 0.26972(18) 0.0389(12) Uani 1 1 d . .
H58 H 1.3021 0.1504 0.2793 0.047 Uiso 1 1 calc R U
C59 C 1.1725(4) 0.2057(3) 0.2733(2) 0.0421(13) Uani 1 1 d . .
H59 H 1.2014 0.2440 0.2858 0.050 Uiso 1 1 calc R U
C60 C 1.0697(4) 0.2050(2) 0.2583(2) 0.0379(12) Uani 1 1 d . .
H60 H 1.0297 0.2433 0.2597 0.046 Uiso 1 1 calc R U
C61 C 0.8245(3) 0.17969(18) 0.27142(12) 0.0151(7) Uani 1 1 d . .
C62 C 0.8612(3) 0.1622(2) 0.31360(13) 0.0196(8) Uani 1 1 d . .
H62 H 0.9209 0.1362 0.3166 0.023 Uiso 1 1 calc R U
C63 C 0.8114(4) 0.1824(2) 0.35139(14) 0.0262(9) Uani 1 1 d . .
H63 H 0.8367 0.1700 0.3802 0.031 Uiso 1 1 calc R U
C64 C 0.7253(4) 0.2201(2) 0.34715(16) 0.0298(10) Uani 1 1 d . .
H64 H 0.6921 0.2347 0.3731 0.036 Uiso 1 1 calc R U
C65 C 0.6869(3) 0.2371(2) 0.30534(17) 0.0301(10) Uani 1 1 d . .
H65 H 0.6270 0.2629 0.3026 0.036 Uiso 1 1 calc R U
C66 C 0.7350(3) 0.2166(2) 0.26782(15) 0.0236(8) Uani 1 1 d . .
H66 H 0.7074 0.2276 0.2392 0.028 Uiso 1 1 calc R U
C1S C 1.1805(5) 0.0850(3) 0.11800(18) 0.0405(12) Uani 1 1 d . .
H1S H 1.1338 0.0559 0.1347 0.049 Uiso 1 1 calc R U
Cl1S Cl 1.30579(13) 0.05702(8) 0.12639(6) 0.0550(4) Uani 1 1 d . .
Cl2S Cl 1.16894(12) 0.16404(7) 0.13960(4) 0.0453(3) Uani 1 1 d . .
Cl3S Cl 1.14325(11) 0.08266(6) 0.06111(4) 0.0398(3) Uani 1 1 d . .
C2S C 0.5913(4) 0.2830(3) 0.00828(17) 0.0362(11) Uani 1 1 d . .
H2S H 0.5173 0.2721 0.0038 0.043 Uiso 1 1 calc R U
Cl4S Cl 0.62947(16) 0.32523(8) -0.03817(5) 0.0631(5) Uani 1 1 d . .
Cl5S Cl 0.65863(10) 0.21026(6) 0.01435(5) 0.0393(3) Uani 1 1 d . .
Cl6S Cl 0.60384(11) 0.33034(6) 0.05690(4) 0.0387(3) Uani 1 1 d . .

loop_
_atom_site_aniso_label
_atom_site_aniso_U_11
_atom_site_aniso_U_22
_atom_site_aniso_U_33
_atom_site_aniso_U_23
_atom_site_aniso_U_13
_atom_site_aniso_U_12
Pd1 0.02342(16) 0.00946(13) 0.01151(13) 0.00066(10) 0.00469(10) -0.00177(11)
S1 0.0111(4) 0.0137(4) 0.0187(4) -0.0023(3) 0.0030(3) -0.0007(3)
S2 0.0098(4) 0.0171(4) 0.0172(4) 0.0017(3) 0.0006(3) -0.0022(3)
P1 0.0138(5) 0.0163(5) 0.0370(6) -0.0076(4) 0.0022(4) -0.0045(4)
P2 0.0129(4) 0.0163(5) 0.0118(4) 0.0021(3) 0.0001(3) 0.0038(3)
P3 0.0444(7) 0.0147(5) 0.0123(4) 0.0026(4) 0.0043(4) 0.0045(5)
P4 0.0372(6) 0.0126(5) 0.0174(5) -0.0021(4) 0.0108(4) -0.0067(4)
N1 0.0147(16) 0.0181(17) 0.0302(18) 0.0034(14) -0.0013(13) -0.0048(13)
N2 0.0136(15) 0.0157(15) 0.0158(14) -0.0011(12) 0.0004(11) 0.0028(12)
B3 0.0152(19) 0.0117(19) 0.021(2) -0.0002(15) -0.0021(15) 0.0015(15)
B4 0.014(2) 0.016(2) 0.033(2) -0.0071(18) -0.0048(17) 0.0052(16)
B5 0.014(2) 0.030(3) 0.025(2) -0.0132(19) 0.0016(17) 0.0015(18)
B6 0.0155(19) 0.019(2) 0.0147(18) 0.0006(15) 0.0014(15) -0.0013(16)
B7 0.0103(18) 0.018(2) 0.0179(19) -0.0059(16) -0.0002(15) -0.0017(15)
B8 0.014(2) 0.022(2) 0.024(2) -0.0067(18) -0.0043(16) 0.0047(17)
B9 0.013(2) 0.034(3) 0.026(2) -0.016(2) -0.0017(17) 0.0017(18)
B10 0.013(2) 0.037(3) 0.017(2) -0.0023(18) 0.0030(16) -0.0035(18)
B11 0.015(2) 0.019(2) 0.019(2) 0.0030(16) 0.0017(16) -0.0050(16)
B12 0.0110(19) 0.028(2) 0.020(2) -0.0064(18) 0.0032(15) -0.0062(17)
B103 0.0139(19) 0.0150(19) 0.0132(17) 0.0006(15) 0.0002(14) -0.0009(15)
B104 0.019(2) 0.0125(19) 0.0158(18) -0.0011(15) 0.0027(15) -0.0019(16)
B105 0.019(2) 0.016(2) 0.0155(18) 0.0022(15) 0.0028(15) 0.0012(16)
B106 0.0162(19) 0.0143(19) 0.0132(18) 0.0003(15) 0.0006(15) 0.0033(15)
B107 0.0088(17) 0.019(2) 0.0157(18) 0.0019(15) -0.0006(14) -0.0011(15)
B108 0.014(2) 0.023(2) 0.0166(19) 0.0000(16) 0.0004(15) -0.0054(17)
B109 0.016(2) 0.023(2) 0.0166(19) 0.0038(17) 0.0048(15) 0.0002(17)
B110 0.019(2) 0.021(2) 0.0164(19) -0.0005(16) 0.0023(16) 0.0066(17)
B111 0.0112(18) 0.019(2) 0.0188(19) 0.0022(16) 0.0003(15) 0.0025(15)
B112 0.0104(18) 0.025(2) 0.0187(19) 0.0009(17) 0.0005(15) 0.0012(16)
C1 0.0148(17) 0.0145(18) 0.0211(18) -0.0014(14) -0.0025(14) -0.0001(14)
C2 0.0105(16) 0.0111(16) 0.0157(16) -0.0007(13) 0.0016(13) -0.0010(13)
C3 0.0127(18) 0.022(2) 0.031(2) -0.0036(17) -0.0004(15) -0.0010(15)
C4 0.0136(18) 0.022(2) 0.027(2) 0.0030(16) 0.0015(15) -0.0056(15)
C5 0.0163(19) 0.032(2) 0.031(2) -0.0031(18) 0.0071(16) -0.0055(17)
C6 0.018(2) 0.028(2) 0.042(3) 0.004(2) 0.0078(18) 0.0033(17)
C7 0.016(2) 0.041(3) 0.040(3) 0.003(2) -0.0063(18) 0.0031(19)
C8 0.021(2) 0.042(3) 0.032(2) -0.011(2) -0.0071(18) 0.0018(19)
C9 0.015(2) 0.056(3) 0.039(3) -0.025(2) 0.0031(18) -0.015(2)
C10 0.031(3) 0.064(4) 0.036(3) 0.002(3) -0.009(2) -0.016(3)
C11 0.057(4) 0.078(5) 0.043(3) 0.010(3) -0.013(3) -0.018(4)
C12 0.054(4) 0.082(5) 0.041(3) 0.007(3) -0.009(3) -0.019(4)
C13 0.034(3) 0.061(4) 0.037(3) -0.017(3) 0.006(2) -0.016(3)
C14 0.029(3) 0.048(3) 0.045(3) -0.012(2) 0.005(2) -0.010(2)
C15 0.024(2) 0.017(2) 0.057(3) -0.004(2) 0.011(2) -0.0037(17)
C16 0.034(3) 0.040(3) 0.059(3) -0.006(3) 0.016(2) -0.018(2)
C17 0.053(4) 0.035(3) 0.097(5) -0.004(3) 0.040(4) -0.015(3)
C18 0.044(3) 0.035(3) 0.078(4) 0.007(3) 0.016(3) -0.013(3)
C19 0.041(3) 0.033(3) 0.070(4) 0.011(3) 0.002(3) 0.001(2)
C20 0.023(2) 0.034(3) 0.058(3) 0.010(2) 0.001(2) -0.004(2)
C21 0.0132(16) 0.0132(17) 0.0118(15) 0.0002(13) -0.0002(12) 0.0015(13)
C22 0.0120(16) 0.0141(17) 0.0124(15) -0.0006(13) -0.0003(12) 0.0015(13)
C23 0.0178(19) 0.029(2) 0.0183(18) 0.0106(16) 0.0069(15) 0.0110(16)
C24 0.024(2) 0.034(3) 0.041(3) 0.017(2) 0.0019(19) 0.0043(19)
C25 0.036(3) 0.034(3) 0.044(3) 0.014(2) 0.009(2) -0.003(2)
C26 0.041(3) 0.042(3) 0.028(2) 0.011(2) 0.000(2) 0.019(2)
C27 0.031(3) 0.055(3) 0.025(2) 0.016(2) 0.0058(19) 0.016(2)
C28 0.031(2) 0.041(3) 0.0185(19) 0.0060(18) 0.0023(17) 0.014(2)
C29 0.0169(18) 0.023(2) 0.0157(17) -0.0026(14) -0.0037(14) 0.0026(15)
C30 0.023(2) 0.031(2) 0.0179(18) -0.0033(16) -0.0008(15) 0.0046(17)
C31 0.040(3) 0.041(3) 0.019(2) -0.0130(19) -0.0034(18) 0.009(2)
C32 0.050(3) 0.027(3) 0.039(3) -0.015(2) -0.003(2) 0.005(2)
C33 0.041(3) 0.024(2) 0.041(3) -0.005(2) 0.001(2) -0.002(2)
C34 0.028(2) 0.025(2) 0.024(2) -0.0011(17) 0.0022(17) 0.0020(17)
C35 0.0130(17) 0.0167(18) 0.0170(17) 0.0026(14) 0.0022(13) 0.0032(14)
C36 0.0144(19) 0.056(3) 0.0184(19) -0.0004(19) -0.0031(15) -0.0002(19)
C37 0.0127(19) 0.056(3) 0.030(2) 0.001(2) -0.0004(16) 0.001(2)
C38 0.017(2) 0.035(2) 0.030(2) -0.0026(18) 0.0064(16) -0.0004(18)
C39 0.024(2) 0.034(2) 0.0210(19) -0.0034(17) 0.0041(16) 0.0028(18)
C40 0.0176(18) 0.025(2) 0.0161(17) -0.0039(15) -0.0022(14) 0.0024(15)
C41 0.061(3) 0.017(2) 0.020(2) 0.0037(16) 0.008(2) -0.006(2)
C42 0.050(3) 0.022(2) 0.023(2) 0.0006(17) 0.005(2) -0.005(2)
C43 0.040(3) 0.019(2) 0.0150(18) 0.0037(15) 0.0023(17) 0.0107(18)
C44 0.042(3) 0.025(2) 0.0168(19) 0.0018(16) 0.0032(17) 0.0048(19)
C45 0.040(3) 0.033(2) 0.0153(18) 0.0015(17) 0.0051(17) 0.010(2)
C46 0.041(3) 0.040(3) 0.018(2) -0.0039(18) -0.0001(18) 0.016(2)
C47 0.029(2) 0.042(3) 0.027(2) -0.003(2) -0.0020(18) 0.010(2)
C48 0.038(3) 0.033(2) 0.0182(19) 0.0040(17) 0.0075(17) 0.016(2)
C49 0.046(3) 0.022(2) 0.0161(18) 0.0024(16) 0.0026(18) 0.0146(19)
C50 0.033(2) 0.027(2) 0.032(2) 0.0085(19) -0.0041(19) 0.0082(19)
C51 0.040(3) 0.045(3) 0.047(3) 0.016(3) 0.007(2) 0.013(2)
C52 0.063(4) 0.052(4) 0.043(3) 0.007(3) 0.012(3) 0.033(3)
C53 0.092(5) 0.048(4) 0.038(3) 0.016(3) 0.020(3) 0.048(4)
C54 0.070(4) 0.037(3) 0.030(2) 0.015(2) 0.017(2) 0.027(3)
C55 0.024(2) 0.027(2) 0.035(2) -0.0024(19) 0.0081(18) -0.0039(18)
C56 0.026(2) 0.027(2) 0.030(2) 0.0001(18) 0.0048(17) 0.0003(18)
C57 0.025(2) 0.035(3) 0.044(3) -0.002(2) 0.004(2) 0.002(2)
C58 0.025(2) 0.045(3) 0.046(3) -0.008(2) -0.001(2) -0.003(2)
C59 0.031(3) 0.038(3) 0.057(3) -0.013(3) -0.003(2) -0.005(2)
C60 0.028(2) 0.025(2) 0.062(3) -0.014(2) 0.011(2) -0.0038(19)
C61 0.0170(18) 0.0124(17) 0.0161(17) -0.0013(13) 0.0032(13) -0.0031(14)
C62 0.0184(19) 0.0187(19) 0.0215(19) -0.0026(15) -0.0021(15) 0.0040(15)
C63 0.039(3) 0.024(2) 0.0153(18) -0.0026(16) 0.0038(17) -0.0018(19)
C64 0.036(2) 0.023(2) 0.032(2) -0.0074(18) 0.0201(19) -0.0022(19)
C65 0.018(2) 0.023(2) 0.050(3) -0.003(2) 0.0102(19) 0.0033(17)
C66 0.0185(19) 0.020(2) 0.032(2) 0.0022(17) -0.0037(16) 0.0015(16)
C1S 0.053(3) 0.031(3) 0.039(3) 0.006(2) 0.002(2) 0.001(2)
Cl1S 0.0562(9) 0.0433(8) 0.0647(10) 0.0038(7) -0.0115(7) 0.0107(7)
Cl2S 0.0642(9) 0.0351(7) 0.0367(6) 0.0002(5) 0.0043(6) 0.0048(6)
Cl3S 0.0457(7) 0.0332(6) 0.0405(6) -0.0012(5) 0.0007(5) -0.0036(5)
C2S 0.030(2) 0.040(3) 0.038(3) -0.012(2) -0.010(2) 0.005(2)
Cl4S 0.1050(14) 0.0580(10) 0.0261(6) 0.0028(6) 0.0004(7) 0.0349(9)
Cl5S 0.0423(7) 0.0266(6) 0.0485(7) -0.0059(5) -0.0044(5) -0.0004(5)
Cl6S 0.0594(8) 0.0318(6) 0.0252(5) -0.0012(5) 0.0081(5) 0.0044(6)

loop_
_atom_type_symbol
_atom_type_description
_atom_type_scat_dispersion_real
_atom_type_scat_dispersion_imag
_atom_type_scat_source
C C 0.0033 0.0016 'International Tables Vol C Tables 4.2.6.8 and 6.1.1.4'
H H 0.0000 0.0000 'International Tables Vol C Tables 4.2.6.8 and 6.1.1.4'
B B 0.0013 0.0007 'International Tables Vol C Tables 4.2.6.8 and 6.1.1.4'
N N 0.0061 0.0033 'International Tables Vol C Tables 4.2.6.8 and 6.1.1.4'
P P 0.1023 0.0942 'International Tables Vol C Tables 4.2.6.8 and 6.1.1.4'
S S 0.1246 0.1234 'International Tables Vol C Tables 4.2.6.8 and 6.1.1.4'
Pd Pd -0.9988 1.0072 'International Tables Vol C Tables 4.2.6.8 and 6.1.1.4'
Cl Cl 0.1484 0.1585 'International Tables Vol C Tables 4.2.6.8 and 6.1.1.4'

loop_
_geom_angle_atom_site_label_1
_geom_angle_atom_site_label_2
_geom_angle_atom_site_label_3
_geom_angle
P3 Pd1 P4 83.59(4)
P3 Pd1 S1 93.22(4)
P4 Pd1 S1 176.49(4)
P3 Pd1 S2 169.95(4)
P4 Pd1 S2 88.14(4)
S1 Pd1 S2 95.18(3)
C2 S1 Pd1 104.30(12)
C22 S2 Pd1 106.33(12)
N1 P1 C15 108.7(2)
N1 P1 C3 113.3(2)
C15 P1 C3 104.4(2)
N1 P1 C9 119.0(2)
C15 P1 C9 104.6(3)
C3 P1 C9 105.6(2)
N2 P2 C29 118.84(17)
N2 P2 C23 112.54(19)
C29 P2 C23 104.7(2)
N2 P2 C35 106.50(17)
C29 P2 C35 106.37(18)
C23 P2 C35 107.26(17)
C49 P3 C43 104.3(2)
C49 P3 C41 106.1(2)
C43 P3 C41 107.7(2)
C49 P3 Pd1 105.43(14)
C43 P3 Pd1 125.03(14)
C41 P3 Pd1 106.88(17)
C61 P4 C42 106.7(2)
C61 P4 C55 103.74(19)
C42 P4 C55 105.2(2)
C61 P4 Pd1 115.72(13)
C42 P4 Pd1 110.55(16)
C55 P4 Pd1 114.05(15)
C1 N1 P1 137.3(3)
C21 N2 P2 133.2(3)
C2 B3 C1 62.1(2)
C2 B3 B7 58.5(2)
C1 B3 B7 108.8(3)
C2 B3 B8 106.3(3)
C1 B3 B8 106.2(3)
B7 B3 B8 60.6(3)
C2 B3 B4 107.9(3)
C1 B3 B4 58.4(2)
B7 B3 B4 108.9(3)
B8 B3 B4 59.7(2)
C2 B3 H3 122.0
C1 B3 H3 121.7
B7 B3 H3 121.2
B8 B3 H3 122.9
B4 B3 H3 121.9
C1 B4 B8 107.8(3)
C1 B4 B9 106.3(3)
B8 B4 B9 60.3(3)
C1 B4 B3 60.1(2)
B8 B4 B3 59.9(2)
B9 B4 B3 107.4(3)
C1 B4 B5 57.8(2)
B8 B4 B5 108.5(3)
B9 B4 B5 60.5(3)
B3 B4 B5 106.6(3)
C1 B4 H4 122.9
B8 B4 H4 121.1
B9 B4 H4 122.0
B3 B4 H4 122.2
B5 B4 H4 122.4
C1 B5 B10 107.7(3)
C1 B5 B6 60.6(2)
B10 B5 B6 59.4(3)
C1 B5 B4 58.8(3)
B10 B5 B4 107.7(3)
B6 B5 B4 107.4(3)
C1 B5 B9 106.0(3)
B10 B5 B9 60.3(3)
B6 B5 B9 107.1(3)
B4 B5 B9 59.1(3)
C1 B5 H5 122.4
B10 B5 H5 121.6
B6 B5 H5 121.9
B4 B5 H5 122.4
B9 B5 H5 122.7
C2 B6 C1 62.3(2)
C2 B6 B10 106.3(3)
C1 B6 B10 105.9(3)
C2 B6 B11 58.2(2)
C1 B6 B11 108.6(3)
B10 B6 B11 60.7(3)
C2 B6 B5 107.6(3)
C1 B6 B5 57.5(2)
B10 B6 B5 60.3(3)
B11 B6 B5 109.2(3)
C2 B6 H6 122.1
C1 B6 H6 122.2
B10 B6 H6 122.7
B11 B6 H6 121.1
B5 B6 H6 122.0
C2 B7 B3 59.8(2)
C2 B7 B12 105.6(3)
B3 B7 B12 107.5(3)
C2 B7 B11 58.3(2)
B3 B7 B11 107.5(3)
B12 B7 B11 60.1(3)
C2 B7 B8 106.7(3)
B3 B7 B8 59.7(3)
B12 B7 B8 60.3(3)
B11 B7 B8 108.4(3)
C2 B7 H7 123.5
B3 B7 H7 121.8
B12 B7 H7 122.3
B11 B7 H7 121.9
B8 B7 H7 121.6
B4 B8 B3 60.4(3)
B4 B8 B9 60.1(3)
B3 B8 B9 107.6(3)
B4 B8 B7 108.7(3)
B3 B8 B7 59.7(2)
B9 B8 B7 107.9(3)
B4 B8 B12 108.2(3)
B3 B8 B12 107.1(3)
B9 B8 B12 59.8(3)
B7 B8 B12 59.8(3)
B4 B8 H8 121.1
B3 B8 H8 122.2
B9 B8 H8 121.9
B7 B8 H8 121.6
B12 B8 H8 122.1
B4 B9 B8 59.6(3)
B4 B9 B12 108.3(3)
B8 B9 B12 60.5(3)
B4 B9 B5 60.4(3)
B8 B9 B5 108.0(3)
B12 B9 B5 108.0(3)
B4 B9 B10 108.0(3)
B8 B9 B10 108.4(3)
B12 B9 B10 60.4(3)
B5 B9 B10 59.3(3)
B4 B9 H9 121.6
B8 B9 H9 121.6
B12 B9 H9 121.3
B5 B9 H9 121.9
B10 B9 H9 121.7
B6 B10 B5 60.3(3)
B6 B10 B11 60.0(2)
B5 B10 B11 108.7(3)
B6 B10 B9 107.7(3)
B5 B10 B9 60.3(3)
B11 B10 B9 107.4(3)
B6 B10 B12 107.3(3)
B5 B10 B12 107.9(3)
B11 B10 B12 59.6(3)
B9 B10 B12 59.3(3)
B6 B10 H10 121.9
B5 B10 H10 121.1
B11 B10 H10 121.7
B9 B10 H10 122.1
B12 B10 H10 122.4
C2 B11 B6 59.2(2)
C2 B11 B7 58.7(2)
B6 B11 B7 107.0(3)
C2 B11 B12 105.8(3)
B6 B11 B12 107.2(3)
B7 B11 B12 59.9(2)
C2 B11 B10 105.8(3)
B6 B11 B10 59.2(2)
B7 B11 B10 107.9(3)
B12 B11 B10 60.4(3)
C2 B11 H11 123.7
B6 B11 H11 122.4
B7 B11 H11 122.0
B12 B11 H11 122.2
B10 B11 H11 122.1
B9 B12 B7 107.9(3)
B9 B12 B11 108.5(3)
B7 B12 B11 60.0(2)
B9 B12 B8 59.7(3)
B7 B12 B8 59.9(3)
B11 B12 B8 108.1(3)
B9 B12 B10 60.3(3)
B7 B12 B10 107.7(3)
B11 B12 B10 60.0(3)
B8 B12 B10 107.7(3)
B9 B12 H12 121.5
B7 B12 H12 121.9
B11 B12 H12 121.4
B8 B12 H12 121.9
B10 B12 H12 121.8
C22 B103 C21 63.2(2)
C22 B103 B108 105.4(3)
C21 B103 B108 105.5(3)
C22 B103 B107 57.5(2)
C21 B103 B107 108.5(3)
B108 B103 B107 60.1(2)
C22 B103 B104 108.0(3)
C21 B103 B104 57.6(2)
B108 B103 B104 59.6(2)
B107 B103 B104 108.2(3)
C22 B103 H103 122.0
C21 B103 H103 121.7
B108 B103 H103 123.5
B107 B103 H103 121.8
B104 B103 H103 122.2
C21 B104 B108 107.3(3)
C21 B104 B109 106.2(3)
B108 B104 B109 60.5(2)
C21 B104 B105 58.1(2)
B108 B104 B105 108.0(3)
B109 B104 B105 59.9(2)
C21 B104 B103 59.8(2)
B108 B104 B103 59.8(2)
B109 B104 B103 107.5(3)
B105 B104 B103 106.4(3)
C21 B104 H104 123.0
B108 B104 H104 121.4
B109 B104 H104 122.0
B105 B104 H104 122.6
B103 B104 H104 122.2
C21 B105 B109 106.7(3)
C21 B105 B104 58.7(2)
B109 B105 B104 59.9(2)
C21 B105 B110 108.0(3)
B109 B105 B110 59.9(3)
B104 B105 B110 107.9(3)
C21 B105 B106 60.7(2)
B109 B105 B106 107.2(3)
B104 B105 B106 107.5(3)
B110 B105 B106 59.7(2)
C21 B105 H105 122.2
B109 B105 H105 122.4
B104 B105 H105 122.2
B110 B105 H105 121.6
B106 B105 H105 121.8
C22 B106 C21 63.2(2)
C22 B106 B110 105.9(3)
C21 B106 B110 105.5(3)
C22 B106 B111 58.3(2)
C21 B106 B111 109.1(3)
B110 B106 B111 60.2(2)
C22 B106 B105 107.9(3)
C21 B106 B105 57.1(2)
B110 B106 B105 60.1(2)
B111 B106 B105 108.9(3)
C22 B106 H106 121.8
C21 B106 H106 121.9
B110 B106 H106 123.3
B111 B106 H106 121.1
B105 B106 H106 122.1
C22 B107 B111 58.9(2)
C22 B107 B112 106.3(3)
B111 B107 B112 60.2(2)
C22 B107 B103 59.8(2)
B111 B107 B103 108.0(3)
B112 B107 B103 107.8(3)
C22 B107 B108 107.1(3)
B111 B107 B108 108.6(3)
B112 B107 B108 60.2(2)
B103 B107 B108 59.9(2)
C22 B107 H107 123.1
B111 B107 H107 121.5
B112 B107 H107 122.1
B103 B107 H107 121.6
B108 B107 H107 121.5
B104 B108 B103 60.6(2)
B104 B108 B107 108.9(3)
B103 B108 B107 60.0(2)
B104 B108 B112 108.1(3)
B103 B108 B112 107.3(3)
B107 B108 B112 59.5(2)
B104 B108 B109 59.8(2)
B103 B108 B109 107.6(3)
B107 B108 B109 107.6(3)
B112 B108 B109 59.9(2)
B104 B108 H108 121.1
B103 B108 H108 121.9
B107 B108 H108 121.6
B112 B108 H108 122.1
B109 B108 H108 122.1
B104 B109 B105 60.2(2)
B104 B109 B110 108.4(3)
B105 B109 B110 60.3(3)
B104 B109 B112 108.1(3)
B105 B109 B112 108.0(3)
B110 B109 B112 59.8(3)
B104 B109 B108 59.8(2)
B105 B109 B108 107.6(3)
B110 B109 B108 107.6(3)
B112 B109 B108 59.9(2)
B104 B109 H109 121.5
B105 B109 H109 121.7
B110 B109 H109 121.6
B112 B109 H109 121.8
B108 B109 H109 122.2
B112 B110 B106 107.1(3)
B112 B110 B109 60.2(3)
B106 B110 B109 107.6(3)
B112 B110 B111 59.8(2)
B106 B110 B111 59.9(2)
B109 B110 B111 108.4(3)
B112 B110 B105 108.0(3)
B106 B110 B105 60.2(2)
B109 B110 B105 59.8(3)
B111 B110 B105 108.7(3)
B112 B110 H110 122.1
B106 B110 H110 122.2
B109 B110 H110 121.7
B111 B110 H110 121.3
B105 B110 H110 121.4
C22 B111 B107 58.3(2)
C22 B111 B112 105.6(3)
B107 B111 B112 60.0(2)
C22 B111 B106 59.2(2)
B107 B111 B106 106.6(3)
B112 B111 B106 107.2(3)
C22 B111 B110 106.3(3)
B107 B111 B110 107.7(3)
B112 B111 B110 59.9(2)
B106 B111 B110 59.9(2)
C22 B111 H111 123.6
B107 B111 H111 122.4
B112 B111 H111 122.4
B106 B111 H111 122.2
B110 B111 H111 121.9
B107 B112 B111 59.9(2)
B107 B112 B110 107.9(3)
B111 B112 B110 60.3(2)
B107 B112 B108 60.2(2)
B111 B112 B108 108.4(3)
B110 B112 B108 108.0(3)
B107 B112 B109 108.4(3)
B111 B112 B109 108.7(3)
B110 B112 B109 60.0(3)
B108 B112 B109 60.2(3)
B107 B112 H112 121.7
B111 B112 H112 121.4
B110 B112 H112 121.8
B108 B112 H112 121.5
B109 B112 H112 121.3
N1 C1 B5 127.4(3)
N1 C1 B4 121.3(3)
B5 C1 B4 63.3(3)
N1 C1 B3 113.8(3)
B5 C1 B3 112.1(3)
B4 C1 B3 61.5(2)
N1 C1 B6 123.0(3)
B5 C1 B6 61.9(3)
B4 C1 B6 112.0(3)
B3 C1 B6 107.9(3)
N1 C1 C2 117.4(3)
B5 C1 C2 107.7(3)
B4 C1 C2 107.6(3)
B3 C1 C2 58.5(2)
B6 C1 C2 57.9(2)
B11 C2 B7 63.0(2)
B11 C2 B6 62.6(2)
B7 C2 B6 113.1(3)
B11 C2 B3 112.7(3)
B7 C2 B3 61.7(2)
B6 C2 B3 110.3(3)
B11 C2 S1 127.1(3)
B7 C2 S1 126.9(3)
B6 C2 S1 115.9(2)
B3 C2 S1 115.7(2)
B11 C2 C1 110.1(3)
B7 C2 C1 109.2(3)
B6 C2 C1 59.9(2)
B3 C2 C1 59.4(2)
S1 C2 C1 111.9(2)
C4 C3 C8 119.6(4)
C4 C3 P1 118.4(3)
C8 C3 P1 121.9(3)
C5 C4 C3 119.9(4)
C5 C4 H4A 120.0
C3 C4 H4A 120.0
C6 C5 C4 120.0(4)
C6 C5 H5A 120.0
C4 C5 H5A 120.0
C7 C6 C5 120.5(4)
C7 C6 H6A 119.8
C5 C6 H6A 119.8
C6 C7 C8 119.8(4)
C6 C7 H7A 120.1
C8 C7 H7A 120.1
C7 C8 C3 120.2(4)
C7 C8 H8A 119.9
C3 C8 H8A 119.9
C10 C9 C14 118.8(5)
C10 C9 P1 120.3(4)
C14 C9 P1 120.9(5)
C9 C10 C11 120.6(6)
C9 C10 H10A 119.7
C11 C10 H10A 119.7
C12 C11 C10 120.7(7)
C12 C11 H11A 119.6
C10 C11 H11A 119.6
C11 C12 C13 121.4(6)
C11 C12 H12A 119.3
C13 C12 H12A 119.3
C12 C13 C14 119.2(6)
C12 C13 H13 120.4
C14 C13 H13 120.4
C9 C14 C13 119.2(6)
C9 C14 H14 120.4
C13 C14 H14 120.4
C16 C15 C20 116.7(5)
C16 C15 P1 124.9(4)
C20 C15 P1 118.4(4)
C15 C16 C17 122.7(6)
C15 C16 H16 118.7
C17 C16 H16 118.7
C18 C17 C16 119.8(6)
C18 C17 H17 120.1
C16 C17 H17 120.1
C17 C18 C19 120.3(6)
C17 C18 H18 119.9
C19 C18 H18 119.9
C18 C19 C20 119.5(6)
C18 C19 H19 120.2
C20 C19 H19 120.2
C15 C20 C19 120.5(5)
C15 C20 H20 119.8
C19 C20 H20 119.8
N2 C21 B105 128.2(3)
N2 C21 B104 122.4(3)
B105 C21 B104 63.2(2)
N2 C21 B103 113.4(3)
B105 C21 B103 112.6(3)
B104 C21 B103 62.6(2)
N2 C21 B106 122.1(3)
B105 C21 B106 62.2(2)
B104 C21 B106 112.2(3)
B103 C21 B106 107.4(3)
N2 C21 C22 116.4(3)
B105 C21 C22 107.3(3)
B104 C21 C22 107.8(3)
B103 C21 C22 58.0(2)
B106 C21 C22 57.3(2)
B107 C22 B111 62.8(2)
B107 C22 B106 112.9(3)
B111 C22 B106 62.5(2)
B107 C22 B103 62.6(2)
B111 C22 B103 113.3(3)
B106 C22 B103 109.8(3)
B107 C22 S2 129.6(3)
B111 C22 S2 125.5(3)
B106 C22 S2 112.9(2)
B103 C22 S2 117.9(2)
B107 C22 C21 108.9(3)
B111 C22 C21 109.6(3)
B106 C22 C21 59.5(2)
B103 C22 C21 58.7(2)
S2 C22 C21 111.6(2)
C24 C23 C28 119.6(4)
C24 C23 P2 118.4(3)
C28 C23 P2 122.0(4)
C23 C24 C25 118.9(5)
C23 C24 H24 120.5
C25 C24 H24 120.5
C26 C25 C24 119.9(5)
C26 C25 H25 120.0
C24 C25 H25 120.0
C27 C26 C25 121.6(5)
C27 C26 H26 119.2
C25 C26 H26 119.2
C26 C27 C28 119.5(5)
C26 C27 H27 120.2
C28 C27 H27 120.2
C27 C28 C23 120.4(5)
C27 C28 H28 119.8
C23 C28 H28 119.8
C30 C29 C34 118.9(4)
C30 C29 P2 121.5(3)
C34 C29 P2 118.7(3)
C31 C30 C29 120.4(4)
C31 C30 H30 119.8
C29 C30 H30 119.8
C32 C31 C30 120.1(4)
C32 C31 H31 120.0
C30 C31 H31 120.0
C31 C32 C33 120.3(5)
C31 C32 H32 119.8
C33 C32 H32 119.8
C34 C33 C32 119.8(5)
C34 C33 H33 120.1
C32 C33 H33 120.1
C33 C34 C29 120.5(4)
C33 C34 H34 119.8
C29 C34 H34 119.8
C36 C35 C40 119.8(4)
C36 C35 P2 120.7(3)
C40 C35 P2 119.5(3)
C37 C36 C35 120.5(4)
C37 C36 H36 119.7
C35 C36 H36 119.7
C38 C37 C36 119.9(4)
C38 C37 H37 120.0
C36 C37 H37 120.0
C37 C38 C39 120.0(4)
C37 C38 H38 120.0
C39 C38 H38 120.0
C38 C39 C40 120.5(4)
C38 C39 H39 119.7
C40 C39 H39 119.7
C39 C40 C35 119.3(4)
C39 C40 H40 120.4
C35 C40 H40 120.4
C42 C41 P3 108.6(3)
C42 C41 H41A 110.0
P3 C41 H41A 110.0
C42 C41 H41B 110.0
P3 C41 H41B 110.0
H41A C41 H41B 108.4
C41 C42 P4 111.2(3)
C41 C42 H42A 109.4
P4 C42 H42A 109.4
C41 C42 H42B 109.4
P4 C42 H42B 109.4
H42A C42 H42B 108.0
C48 C43 C44 119.8(4)
C48 C43 P3 118.5(3)
C44 C43 P3 121.7(4)
C45 C44 C43 119.4(5)
C45 C44 H44 120.3
C43 C44 H44 120.3
C46 C45 C44 121.0(4)
C46 C45 H45 119.5
C44 C45 H45 119.5
C45 C46 C47 119.3(4)
C45 C46 H46 120.3
C47 C46 H46 120.3
C48 C47 C46 120.5(5)
C48 C47 H47 119.8
C46 C47 H47 119.8
C47 C48 C43 120.0(4)
C47 C48 H48 120.0
C43 C48 H48 120.0
C54 C49 C50 118.4(4)
C54 C49 P3 121.1(4)
C50 C49 P3 120.5(3)
C51 C50 C49 121.6(4)
C51 C50 H50 119.2
C49 C50 H50 119.2
C52 C51 C50 119.7(5)
C52 C51 H51 120.1
C50 C51 H51 120.1
C51 C52 C53 119.7(5)
C51 C52 H52 120.2
C53 C52 H52 120.2
C52 C53 C54 121.3(5)
C52 C53 H53 119.4
C54 C53 H53 119.4
C49 C54 C53 119.3(5)
C49 C54 H54 120.3
C53 C54 H54 120.3
C60 C55 C56 119.6(4)
C60 C55 P4 118.9(4)
C56 C55 P4 121.5(4)
C57 C56 C55 120.5(5)
C57 C56 H56 119.7
C55 C56 H56 119.7
C58 C57 C56 120.4(5)
C58 C57 H57 119.8
C56 C57 H57 119.8
C57 C58 C59 119.6(5)
C57 C58 H58 120.2
C59 C58 H58 120.2
C58 C59 C60 120.0(5)
C58 C59 H59 120.0
C60 C59 H59 120.0
C55 C60 C59 119.9(5)
C55 C60 H60 120.1
C59 C60 H60 120.1
C62 C61 C66 118.7(4)
C62 C61 P4 118.2(3)
C66 C61 P4 122.9(3)
C63 C62 C61 120.4(4)
C63 C62 H62 119.8
C61 C62 H62 119.8
C64 C63 C62 119.9(4)
C64 C63 H63 120.1
C62 C63 H63 120.1
C63 C64 C65 120.3(4)
C63 C64 H64 119.8
C65 C64 H64 119.8
C66 C65 C64 120.1(4)
C66 C65 H65 119.9
C64 C65 H65 119.9
C65 C66 C61 120.5(4)
C65 C66 H66 119.8
C61 C66 H66 119.8
Cl1S C1S Cl3S 111.3(3)
Cl1S C1S Cl2S 110.0(3)
Cl3S C1S Cl2S 110.8(3)
Cl1S C1S H1S 108.2
Cl3S C1S H1S 108.2
Cl2S C1S H1S 108.2
Cl4S C2S Cl5S 111.3(3)
Cl4S C2S Cl6S 111.3(3)
Cl5S C2S Cl6S 110.9(3)
Cl4S C2S H2S 107.7
Cl5S C2S H2S 107.7
Cl6S C2S H2S 107.7

loop_
_geom_bond_atom_site_label_1
_geom_bond_atom_site_label_2
_geom_bond_distance
Pd1 P3 2.2434(11)
Pd1 P4 2.2812(11)
Pd1 S1 2.3636(9)
Pd1 S2 2.3656(9)
S1 C2 1.769(4)
S2 C22 1.774(4)
P1 N1 1.569(3)
P1 C15 1.783(5)
P1 C3 1.809(4)
P1 C9 1.849(5)
P2 N2 1.569(3)
P2 C29 1.799(4)
P2 C23 1.804(4)
P2 C35 1.804(4)
P3 C49 1.808(5)
P3 C43 1.815(4)
P3 C41 1.847(5)
P4 C61 1.811(4)
P4 C42 1.839(5)
P4 C55 1.862(5)
N1 C1 1.357(5)
N2 C21 1.364(5)
B3 C2 1.732(6)
B3 C1 1.747(6)
B3 B7 1.763(6)
B3 B8 1.763(6)
B3 B4 1.771(6)
B3 H3 1.1200
B4 C1 1.715(6)
B4 B8 1.759(6)
B4 B9 1.768(7)
B4 B5 1.792(7)
B4 H4 1.1200
B5 C1 1.697(6)
B5 B10 1.774(7)
B5 B6 1.775(7)
B5 B9 1.792(6)
B5 H5 1.1200
B6 C2 1.716(5)
B6 C1 1.753(6)
B6 B10 1.760(6)
B6 B11 1.775(6)
B6 H6 1.1200
B7 C2 1.706(5)
B7 B12 1.777(6)
B7 B11 1.778(6)
B7 B8 1.780(6)
B7 H7 1.1200
B8 B9 1.771(7)
B8 B12 1.785(7)
B8 H8 1.1200
B9 B12 1.773(7)
B9 B10 1.793(7)
B9 H9 1.1200
B10 B11 1.787(7)
B10 B12 1.794(6)
B10 H10 1.1200
B11 C2 1.699(5)
B11 B12 1.780(6)
B11 H11 1.1200
B12 H12 1.1200
B103 C22 1.733(6)
B103 C21 1.746(5)
B103 B108 1.780(6)
B103 B107 1.780(6)
B103 B104 1.794(6)
B103 H103 1.1200
B104 C21 1.707(6)
B104 B108 1.776(6)
B104 B109 1.776(6)
B104 B105 1.782(6)
B104 H104 1.1200
B105 C21 1.696(5)
B105 B109 1.777(6)
B105 B110 1.785(6)
B105 B106 1.787(6)
B105 H105 1.1200
B106 C22 1.721(5)
B106 C21 1.761(6)
B106 B110 1.777(6)
B106 B111 1.777(6)
B106 H106 1.1200
B107 C22 1.692(5)
B107 B111 1.769(6)
B107 B112 1.770(6)
B107 B108 1.782(6)
B107 H107 1.1200
B108 B112 1.783(7)
B108 B109 1.789(6)
B108 H108 1.1200
B109 B110 1.779(7)
B109 B112 1.783(6)
B109 H109 1.1200
B110 B112 1.776(6)
B110 B111 1.783(6)
B110 H110 1.1200
B111 C22 1.703(5)
B111 B112 1.774(6)
B111 H111 1.1200
B112 H112 1.1200
C1 C2 1.794(5)
C3 C4 1.389(6)
C3 C8 1.396(6)
C4 C5 1.388(6)
C4 H4A 0.9500
C5 C6 1.387(6)
C5 H5A 0.9500
C6 C7 1.378(7)
C6 H6A 0.9500
C7 C8 1.386(7)
C7 H7A 0.9500
C8 H8A 0.9500
C9 C10 1.383(9)
C9 C14 1.390(7)
C10 C11 1.397(8)
C10 H10A 0.9500
C11 C12 1.344(11)
C11 H11A 0.9500
C12 C13 1.356(10)
C12 H12A 0.9500
C13 C14 1.448(8)
C13 H13 0.9500
C14 H14 0.9500
C15 C16 1.360(7)
C15 C20 1.380(7)
C16 C17 1.378(8)
C16 H16 0.9500
C17 C18 1.308(9)
C17 H17 0.9500
C18 C19 1.382(8)
C18 H18 0.9500
C19 C20 1.385(8)
C19 H19 0.9500
C20 H20 0.9500
C21 C22 1.824(5)
C23 C24 1.359(7)
C23 C28 1.412(6)
C24 C25 1.408(7)
C24 H24 0.9500
C25 C26 1.377(8)
C25 H25 0.9500
C26 C27 1.335(8)
C26 H26 0.9500
C27 C28 1.380(6)
C27 H27 0.9500
C28 H28 0.9500
C29 C30 1.394(5)
C29 C34 1.398(6)
C30 C31 1.388(6)
C30 H30 0.9500
C31 C32 1.376(8)
C31 H31 0.9500
C32 C33 1.391(7)
C32 H32 0.9500
C33 C34 1.383(6)
C33 H33 0.9500
C34 H34 0.9500
C35 C36 1.387(5)
C35 C40 1.392(5)
C36 C37 1.386(6)
C36 H36 0.9500
C37 C38 1.378(6)
C37 H37 0.9500
C38 C39 1.388(6)
C38 H38 0.9500
C39 C40 1.392(6)
C39 H39 0.9500
C40 H40 0.9500
C41 C42 1.547(6)
C41 H41A 0.9900
C41 H41B 0.9900
C42 H42A 0.9900
C42 H42B 0.9900
C43 C48 1.389(7)
C43 C44 1.397(6)
C44 C45 1.390(6)
C44 H44 0.9500
C45 C46 1.377(7)
C45 H45 0.9500
C46 C47 1.395(7)
C46 H46 0.9500
C47 C48 1.384(7)
C47 H47 0.9500
C48 H48 0.9500
C49 C54 1.395(6)
C49 C50 1.408(7)
C50 C51 1.384(7)
C50 H50 0.9500
C51 C52 1.374(8)
C51 H51 0.9500
C52 C53 1.392(9)
C52 H52 0.9500
C53 C54 1.397(8)
C53 H53 0.9500
C54 H54 0.9500
C55 C60 1.391(7)
C55 C56 1.394(6)
C56 C57 1.388(7)
C56 H56 0.9500
C57 C58 1.387(7)
C57 H57 0.9500
C58 C59 1.399(8)
C58 H58 0.9500
C59 C60 1.406(7)
C59 H59 0.9500
C60 H60 0.9500
C61 C62 1.388(5)
C61 C66 1.399(6)
C62 C63 1.387(6)
C62 H62 0.9500
C63 C64 1.373(7)
C63 H63 0.9500
C64 C65 1.382(7)
C64 H64 0.9500
C65 C66 1.370(6)
C65 H65 0.9500
C66 H66 0.9500
C1S Cl1S 1.750(6)
C1S Cl3S 1.761(6)
C1S Cl2S 1.766(6)
C1S H1S 1.0000
C2S Cl4S 1.729(6)
C2S Cl5S 1.749(5)
C2S Cl6S 1.760(5)
C2S H2S 1.0000

loop_
_geom_torsion_atom_site_label_1
_geom_torsion_atom_site_label_2
_geom_torsion_atom_site_label_3
_geom_torsion_atom_site_label_4
_geom_torsion
C15 P1 N1 C1 130.9(4)
C3 P1 N1 C1 -113.5(5)
C9 P1 N1 C1 11.5(6)
C29 P2 N2 C21 -33.6(4)
C23 P2 N2 C21 89.2(4)
C35 P2 N2 C21 -153.5(4)
C2 B3 B4 C1 -39.0(3)
B7 B3 B4 C1 -100.9(3)
B8 B3 B4 C1 -137.8(3)
C2 B3 B4 B8 98.8(3)
C1 B3 B4 B8 137.8(3)
B7 B3 B4 B8 36.8(3)
C2 B3 B4 B9 60.2(4)
C1 B3 B4 B9 99.2(3)
B7 B3 B4 B9 -1.7(4)
B8 B3 B4 B9 -38.6(3)
C2 B3 B4 B5 -3.3(4)
C1 B3 B4 B5 35.7(3)
B7 B3 B4 B5 -65.3(4)
B8 B3 B4 B5 -102.1(4)
B8 B4 B5 C1 -99.8(3)
B9 B4 B5 C1 -137.6(3)
B3 B4 B5 C1 -36.7(3)
C1 B4 B5 B10 100.4(3)
B8 B4 B5 B10 0.6(4)
B9 B4 B5 B10 -37.2(3)
B3 B4 B5 B10 63.7(4)
C1 B4 B5 B6 37.7(3)
B8 B4 B5 B6 -62.1(4)
B9 B4 B5 B6 -99.9(3)
B3 B4 B5 B6 1.1(4)
C1 B4 B5 B9 137.6(3)
B8 B4 B5 B9 37.8(3)
B3 B4 B5 B9 100.9(3)
C1 B5 B6 C2 38.6(3)
B10 B5 B6 C2 -99.1(3)
B4 B5 B6 C2 1.6(4)
B9 B5 B6 C2 -60.5(4)
B10 B5 B6 C1 -137.7(3)
B4 B5 B6 C1 -37.0(3)
B9 B5 B6 C1 -99.1(4)
C1 B5 B6 B10 137.7(3)
B4 B5 B6 B10 100.7(3)
B9 B5 B6 B10 38.5(3)
C1 B5 B6 B11 100.3(3)
B10 B5 B6 B11 -37.4(3)
B4 B5 B6 B11 63.3(4)
B9 B5 B6 B11 1.1(4)
C1 B3 B7 C2 37.9(3)
B8 B3 B7 C2 136.3(3)
B4 B3 B7 C2 99.9(3)
C2 B3 B7 B12 -98.2(3)
C1 B3 B7 B12 -60.3(4)
B8 B3 B7 B12 38.1(3)
B4 B3 B7 B12 1.7(4)
C2 B3 B7 B11 -34.9(3)
C1 B3 B7 B11 3.0(4)
B8 B3 B7 B11 101.5(3)
B4 B3 B7 B11 65.0(4)
C2 B3 B7 B8 -136.3(3)
C1 B3 B7 B8 -98.5(3)
B4 B3 B7 B8 -36.5(3)
C1 B4 B8 B3 37.7(3)
B9 B4 B8 B3 136.7(3)
B5 B4 B8 B3 98.9(3)
C1 B4 B8 B9 -99.0(4)
B3 B4 B8 B9 -136.7(3)
B5 B4 B8 B9 -37.8(3)
C1 B4 B8 B7 1.3(4)
B9 B4 B8 B7 100.3(4)
B3 B4 B8 B7 -36.4(3)
B5 B4 B8 B7 62.5(4)
C1 B4 B8 B12 -62.0(4)
B9 B4 B8 B12 37.0(3)
B3 B4 B8 B12 -99.8(3)
B5 B4 B8 B12 -0.9(4)
C2 B3 B8 B4 -101.6(3)
C1 B3 B8 B4 -36.6(3)
B7 B3 B8 B4 -139.4(3)
C2 B3 B8 B9 -63.0(4)
C1 B3 B8 B9 2.0(4)
B7 B3 B8 B9 -100.8(4)
B4 B3 B8 B9 38.6(3)
C2 B3 B8 B7 37.8(3)
C1 B3 B8 B7 102.8(3)
B4 B3 B8 B7 139.4(3)
C2 B3 B8 B12 0.0(4)
C1 B3 B8 B12 65.0(4)
B7 B3 B8 B12 -37.8(3)
B4 B3 B8 B12 101.6(3)
C2 B7 B8 B4 -1.9(4)
B3 B7 B8 B4 36.7(3)
B12 B7 B8 B4 -100.6(3)
B11 B7 B8 B4 -63.3(4)
C2 B7 B8 B3 -38.5(3)
B12 B7 B8 B3 -137.3(3)
B11 B7 B8 B3 -100.0(3)
C2 B7 B8 B9 61.8(4)
B3 B7 B8 B9 100.3(3)
B12 B7 B8 B9 -37.0(3)
B11 B7 B8 B9 0.4(4)
C2 B7 B8 B12 98.8(3)
B3 B7 B8 B12 137.3(3)
B11 B7 B8 B12 37.3(3)
C1 B4 B9 B8 101.5(3)
B3 B4 B9 B8 38.4(3)
B5 B4 B9 B8 138.0(3)
C1 B4 B9 B12 64.2(4)
B8 B4 B9 B12 -37.3(3)
B3 B4 B9 B12 1.1(4)
B5 B4 B9 B12 100.7(4)
C1 B4 B9 B5 -36.5(3)
B8 B4 B9 B5 -138.0(3)
B3 B4 B9 B5 -99.6(3)
C1 B4 B9 B10 0.3(4)
B8 B4 B9 B10 -101.2(3)
B3 B4 B9 B10 -62.8(4)
B5 B4 B9 B10 36.8(3)
B3 B8 B9 B4 -38.7(3)
B7 B8 B9 B4 -101.7(3)
B12 B8 B9 B4 -138.6(3)
B4 B8 B9 B12 138.6(3)
B3 B8 B9 B12 99.9(3)
B7 B8 B9 B12 37.0(3)
B4 B8 B9 B5 37.7(3)
B3 B8 B9 B5 -1.0(5)
B7 B8 B9 B5 -64.0(4)
B12 B8 B9 B5 -100.9(4)
B4 B8 B9 B10 100.5(3)
B3 B8 B9 B10 61.8(4)
B7 B8 B9 B10 -1.2(4)
B12 B8 B9 B10 -38.1(3)
C1 B5 B9 B4 36.9(3)
B10 B5 B9 B4 138.5(3)
B6 B5 B9 B4 100.4(3)
C1 B5 B9 B8 -0.4(5)
B10 B5 B9 B8 101.2(4)
B6 B5 B9 B8 63.1(4)
B4 B5 B9 B8 -37.3(3)
C1 B5 B9 B12 -64.4(4)
B10 B5 B9 B12 37.2(3)
B6 B5 B9 B12 -0.9(4)
B4 B5 B9 B12 -101.3(3)
C1 B5 B9 B10 -101.6(3)
B6 B5 B9 B10 -38.1(3)
B4 B5 B9 B10 -138.5(3)
C2 B6 B10 B5 101.3(3)
C1 B6 B10 B5 36.2(3)
B11 B6 B10 B5 138.9(3)
C2 B6 B10 B11 -37.6(3)
C1 B6 B10 B11 -102.7(3)
B5 B6 B10 B11 -138.9(3)
C2 B6 B10 B9 62.7(4)
C1 B6 B10 B9 -2.5(4)
B11 B6 B10 B9 100.2(3)
B5 B6 B10 B9 -38.7(3)
C2 B6 B10 B12 0.2(4)
C1 B6 B10 B12 -64.9(4)
B11 B6 B10 B12 37.8(3)
B5 B6 B10 B12 -101.1(4)
C1 B5 B10 B6 -38.0(3)
B4 B5 B10 B6 -100.1(3)
B9 B5 B10 B6 -136.8(3)
C1 B5 B10 B11 -1.1(4)
B6 B5 B10 B11 37.0(3)
B4 B5 B10 B11 -63.1(4)
B9 B5 B10 B11 -99.8(3)
C1 B5 B10 B9 98.7(3)
B6 B5 B10 B9 136.8(3)
B4 B5 B10 B9 36.7(3)
C1 B5 B10 B12 62.1(4)
B6 B5 B10 B12 100.1(3)
B4 B5 B10 B12 0.0(4)
B9 B5 B10 B12 -36.7(3)
B4 B9 B10 B6 1.4(4)
B8 B9 B10 B6 -61.7(4)
B12 B9 B10 B6 -99.9(3)
B5 B9 B10 B6 38.7(3)
B4 B9 B10 B5 -37.3(3)
B8 B9 B10 B5 -100.4(4)
B12 B9 B10 B5 -138.6(3)
B4 B9 B10 B11 64.7(4)
B8 B9 B10 B11 1.6(4)
B12 B9 B10 B11 -36.6(3)
B5 B9 B10 B11 102.0(3)
B4 B9 B10 B12 101.3(3)
B8 B9 B10 B12 38.2(3)
B5 B9 B10 B12 138.6(3)
C1 B6 B11 C2 -38.3(3)
B10 B6 B11 C2 -136.5(3)
B5 B6 B11 C2 -99.3(3)
C2 B6 B11 B7 35.4(3)
C1 B6 B11 B7 -2.8(4)
B10 B6 B11 B7 -101.1(3)
B5 B6 B11 B7 -63.9(4)
C2 B6 B11 B12 98.4(3)
C1 B6 B11 B12 60.2(4)
B10 B6 B11 B12 -38.1(3)
B5 B6 B11 B12 -0.9(4)
C2 B6 B11 B10 136.5(3)
C1 B6 B11 B10 98.3(3)
B5 B6 B11 B10 37.2(3)
B3 B7 B11 C2 35.5(3)
B12 B7 B11 C2 136.0(3)
B8 B7 B11 C2 98.6(3)
C2 B7 B11 B6 -35.6(3)
B3 B7 B11 B6 -0.1(4)
B12 B7 B11 B6 100.4(3)
B8 B7 B11 B6 63.0(4)
C2 B7 B11 B12 -136.0(3)
B3 B7 B11 B12 -100.5(3)
B8 B7 B11 B12 -37.4(3)
C2 B7 B11 B10 -98.0(3)
B3 B7 B11 B10 -62.5(4)
B12 B7 B11 B10 38.0(3)
B8 B7 B11 B10 0.6(4)
B6 B10 B11 C2 37.9(3)
B5 B10 B11 C2 0.8(4)
B9 B10 B11 C2 -63.0(4)
B12 B10 B11 C2 -99.4(3)
B5 B10 B11 B6 -37.1(3)
B9 B10 B11 B6 -100.8(3)
B12 B10 B11 B6 -137.3(3)
B6 B10 B11 B7 99.5(3)
B5 B10 B11 B7 62.4(4)
B9 B10 B11 B7 -1.3(4)
B12 B10 B11 B7 -37.8(3)
B6 B10 B11 B12 137.3(3)
B5 B10 B11 B12 100.2(4)
B9 B10 B11 B12 36.5(3)
B4 B9 B12 B7 -0.1(4)
B8 B9 B12 B7 -37.0(3)
B5 B9 B12 B7 63.9(4)
B10 B9 B12 B7 100.6(3)
B4 B9 B12 B11 -63.6(4)
B8 B9 B12 B11 -100.5(3)
B5 B9 B12 B11 0.3(4)
B10 B9 B12 B11 37.1(3)
B4 B9 B12 B8 36.9(3)
B5 B9 B12 B8 100.9(4)
B10 B9 B12 B8 137.6(3)
B4 B9 B12 B10 -100.7(3)
B8 B9 B12 B10 -137.6(3)
B5 B9 B12 B10 -36.7(3)
C2 B7 B12 B9 -63.7(4)
B3 B7 B12 B9 -1.0(4)
B11 B7 B12 B9 -101.5(3)
B8 B7 B12 B9 36.9(3)
C2 B7 B12 B11 37.8(3)
B3 B7 B12 B11 100.5(3)
B8 B7 B12 B11 138.4(3)
C2 B7 B12 B8 -100.6(3)
B3 B7 B12 B8 -37.9(3)
B11 B7 B12 B8 -138.4(3)
C2 B7 B12 B10 0.0(4)
B3 B7 B12 B10 62.7(4)
B11 B7 B12 B10 -37.8(3)
B8 B7 B12 B10 100.6(4)
C2 B11 B12 B9 62.3(4)
B6 B11 B12 B9 0.3(4)
B7 B11 B12 B9 100.4(3)
B10 B11 B12 B9 -37.2(3)
C2 B11 B12 B7 -38.1(3)
B6 B11 B12 B7 -100.0(3)
B10 B11 B12 B7 -137.6(3)
C2 B11 B12 B8 -0.9(4)
B6 B11 B12 B8 -62.9(4)
B7 B11 B12 B8 37.2(3)
B10 B11 B12 B8 -100.4(3)
C2 B11 B12 B10 99.5(3)
B6 B11 B12 B10 37.6(3)
B7 B11 B12 B10 137.6(3)
B4 B8 B12 B9 -37.1(3)
B3 B8 B12 B9 -100.8(3)
B7 B8 B12 B9 -138.5(3)
B4 B8 B12 B7 101.4(3)
B3 B8 B12 B7 37.8(3)
B9 B8 B12 B7 138.5(3)
B4 B8 B12 B11 64.2(4)
B3 B8 B12 B11 0.6(4)
B9 B8 B12 B11 101.3(3)
B7 B8 B12 B11 -37.2(3)
B4 B8 B12 B10 0.8(4)
B3 B8 B12 B10 -62.8(4)
B9 B8 B12 B10 37.9(3)
B7 B8 B12 B10 -100.6(3)
B6 B10 B12 B9 100.7(4)
B5 B10 B12 B9 37.1(3)
B11 B10 B12 B9 138.7(3)
B6 B10 B12 B7 -0.2(5)
B5 B10 B12 B7 -63.8(4)
B11 B10 B12 B7 37.8(3)
B9 B10 B12 B7 -100.9(4)
B6 B10 B12 B11 -38.0(3)
B5 B10 B12 B11 -101.6(3)
B9 B10 B12 B11 -138.7(3)
B6 B10 B12 B8 63.1(4)
B5 B10 B12 B8 -0.5(4)
B11 B10 B12 B8 101.1(3)
B9 B10 B12 B8 -37.6(3)
C22 B103 B104 C21 -40.0(3)
B108 B103 B104 C21 -137.6(3)
B107 B103 B104 C21 -100.8(3)
C22 B103 B104 B108 97.6(3)
C21 B103 B104 B108 137.6(3)
B107 B103 B104 B108 36.8(3)
C22 B103 B104 B109 59.0(4)
C21 B103 B104 B109 99.0(3)
B108 B103 B104 B109 -38.6(3)
B107 B103 B104 B109 -1.8(4)
C22 B103 B104 B105 -4.0(4)
C21 B103 B104 B105 36.0(3)
B108 B103 B104 B105 -101.6(3)
B107 B103 B104 B105 -64.8(4)
B108 B104 B105 C21 -99.6(3)
B109 B104 B105 C21 -137.7(3)
B103 B104 B105 C21 -36.7(3)
C21 B104 B105 B109 137.7(3)
B108 B104 B105 B109 38.1(3)
B103 B104 B105 B109 101.0(3)
C21 B104 B105 B110 100.6(3)
B108 B104 B105 B110 0.9(4)
B109 B104 B105 B110 -37.2(3)
B103 B104 B105 B110 63.8(4)
C21 B104 B105 B106 37.6(3)
B108 B104 B105 B106 -62.0(4)
B109 B104 B105 B106 -100.1(3)
B103 B104 B105 B106 0.9(4)
C21 B105 B106 C22 39.3(3)
B109 B105 B106 C22 -60.5(4)
B104 B105 B106 C22 2.5(4)
B110 B105 B106 C22 -98.4(3)
B109 B105 B106 C21 -99.8(3)
B104 B105 B106 C21 -36.7(3)
B110 B105 B106 C21 -137.6(3)
C21 B105 B106 B110 137.6(3)
B109 B105 B106 B110 37.9(3)
B104 B105 B106 B110 100.9(3)
C21 B105 B106 B111 101.0(3)
B109 B105 B106 B111 1.2(4)
B104 B105 B106 B111 64.3(4)
B110 B105 B106 B111 -36.7(3)
C21 B103 B107 C22 39.2(3)
B108 B103 B107 C22 136.8(3)
B104 B103 B107 C22 100.2(3)
C22 B103 B107 B111 -35.2(3)
C21 B103 B107 B111 3.9(4)
B108 B103 B107 B111 101.5(3)
B104 B103 B107 B111 64.9(4)
C22 B103 B107 B112 -98.8(3)
C21 B103 B107 B112 -59.6(4)
B108 B103 B107 B112 38.0(3)
B104 B103 B107 B112 1.4(4)
C22 B103 B107 B108 -136.8(3)
C21 B103 B107 B108 -97.6(3)
B104 B103 B107 B108 -36.6(3)
C21 B104 B108 B103 37.6(3)
B109 B104 B108 B103 136.8(3)
B105 B104 B108 B103 98.9(3)
C21 B104 B108 B107 0.7(4)
B109 B104 B108 B107 99.9(3)
B105 B104 B108 B107 62.0(4)
B103 B104 B108 B107 -36.9(3)
C21 B104 B108 B112 -62.4(4)
B109 B104 B108 B112 36.8(3)
B105 B104 B108 B112 -1.1(4)
B103 B104 B108 B112 -100.1(3)
C21 B104 B108 B109 -99.2(3)
B105 B104 B108 B109 -37.9(3)
B103 B104 B108 B109 -136.8(3)
C22 B103 B108 B104 -102.1(3)
C21 B103 B108 B104 -36.2(3)
B107 B103 B108 B104 -139.0(3)
C22 B103 B108 B107 36.8(3)
C21 B103 B108 B107 102.7(3)
B104 B103 B108 B107 139.0(3)
C22 B103 B108 B112 -0.7(4)
C21 B103 B108 B112 65.2(3)
B107 B103 B108 B112 -37.5(3)
B104 B103 B108 B112 101.4(3)
C22 B103 B108 B109 -63.8(4)
C21 B103 B108 B109 2.1(4)
B107 B103 B108 B109 -100.6(3)
B104 B103 B108 B109 38.3(3)
C22 B107 B108 B104 -1.0(4)
B111 B107 B108 B104 -63.3(4)
B112 B107 B108 B104 -100.4(3)
B103 B107 B108 B104 37.2(3)
C22 B107 B108 B103 -38.3(3)
B111 B107 B108 B103 -100.5(3)
B112 B107 B108 B103 -137.6(3)
C22 B107 B108 B112 99.3(3)
B111 B107 B108 B112 37.1(3)
B103 B107 B108 B112 137.6(3)
C22 B107 B108 B109 62.2(4)
B111 B107 B108 B109 0.0(4)
B112 B107 B108 B109 -37.1(3)
B103 B107 B108 B109 100.5(3)
C21 B104 B109 B105 -36.5(3)
B108 B104 B109 B105 -137.6(3)
B103 B104 B109 B105 -99.2(3)
C21 B104 B109 B110 1.0(4)
B108 B104 B109 B110 -100.1(3)
B105 B104 B109 B110 37.5(3)
B103 B104 B109 B110 -61.8(4)
C21 B104 B109 B112 64.3(4)
B108 B104 B109 B112 -36.7(3)
B105 B104 B109 B112 100.8(3)
B103 B104 B109 B112 1.6(4)
C21 B104 B109 B108 101.1(3)
B105 B104 B109 B108 137.6(3)
B103 B104 B109 B108 38.3(3)
C21 B105 B109 B104 36.9(3)
B110 B105 B109 B104 138.3(3)
B106 B105 B109 B104 100.6(3)
C21 B105 B109 B110 -101.5(3)
B104 B105 B109 B110 -138.3(3)
B106 B105 B109 B110 -37.7(3)
C21 B105 B109 B112 -64.1(4)
B104 B105 B109 B112 -100.9(3)
B110 B105 B109 B112 37.4(3)
B106 B105 B109 B112 -0.3(4)
C21 B105 B109 B108 -0.8(4)
B104 B105 B109 B108 -37.7(3)
B110 B105 B109 B108 100.6(3)
B106 B105 B109 B108 62.9(4)
B103 B108 B109 B104 -38.7(3)
B107 B108 B109 B104 -102.0(3)
B112 B108 B109 B104 -138.9(3)
B104 B108 B109 B105 37.9(3)
B103 B108 B109 B105 -0.8(4)
B107 B108 B109 B105 -64.1(4)
B112 B108 B109 B105 -101.0(3)
B104 B108 B109 B110 101.5(3)
B103 B108 B109 B110 62.7(4)
B107 B108 B109 B110 -0.5(4)
B112 B108 B109 B110 -37.4(3)
B104 B108 B109 B112 138.9(3)
B103 B108 B109 B112 100.2(3)
B107 B108 B109 B112 36.9(3)
C22 B106 B110 B112 0.6(4)
C21 B106 B110 B112 -65.3(3)
B111 B106 B110 B112 38.1(3)
B105 B106 B110 B112 -101.3(3)
C22 B106 B110 B109 64.0(4)
C21 B106 B110 B109 -2.0(4)
B111 B106 B110 B109 101.5(3)
B105 B106 B110 B109 -37.9(3)
C22 B106 B110 B111 -37.5(3)
C21 B106 B110 B111 -103.5(3)
B105 B106 B110 B111 -139.4(3)
C22 B106 B110 B105 101.9(3)
C21 B106 B110 B105 35.9(3)
B111 B106 B110 B105 139.4(3)
B104 B109 B110 B112 100.6(3)
B105 B109 B110 B112 138.1(3)
B108 B109 B110 B112 37.5(3)
B104 B109 B110 B106 0.6(4)
B105 B109 B110 B106 38.1(3)
B112 B109 B110 B106 -100.0(3)
B108 B109 B110 B106 -62.5(4)
B104 B109 B110 B111 64.0(4)
B105 B109 B110 B111 101.4(3)
B112 B109 B110 B111 -36.7(3)
B108 B109 B110 B111 0.8(4)
B104 B109 B110 B105 -37.4(3)
B112 B109 B110 B105 -138.1(3)
B108 B109 B110 B105 -100.6(3)
C21 B105 B110 B112 61.7(4)
B109 B105 B110 B112 -37.6(3)
B104 B105 B110 B112 -0.4(4)
B106 B105 B110 B112 99.8(3)
C21 B105 B110 B106 -38.1(3)
B109 B105 B110 B106 -137.4(3)
B104 B105 B110 B106 -100.2(3)
C21 B105 B110 B109 99.2(3)
B104 B105 B110 B109 37.2(3)
B106 B105 B110 B109 137.4(3)
C21 B105 B110 B111 -1.7(4)
B109 B105 B110 B111 -100.9(3)
B104 B105 B110 B111 -63.7(4)
B106 B105 B110 B111 36.5(3)
B112 B107 B111 C22 136.3(3)
B103 B107 B111 C22 35.6(3)
B108 B107 B111 C22 99.1(3)
C22 B107 B111 B112 -136.3(3)
B103 B107 B111 B112 -100.6(3)
B108 B107 B111 B112 -37.2(3)
C22 B107 B111 B106 -35.7(3)
B112 B107 B111 B106 100.6(3)
B103 B107 B111 B106 -0.1(4)
B108 B107 B111 B106 63.4(4)
C22 B107 B111 B110 -98.6(3)
B112 B107 B111 B110 37.6(3)
B103 B107 B111 B110 -63.0(4)
B108 B107 B111 B110 0.5(4)
C21 B106 B111 C22 -39.1(3)
B110 B106 B111 C22 -136.4(3)
B105 B106 B111 C22 -99.8(3)
C22 B106 B111 B107 35.3(3)
C21 B106 B111 B107 -3.8(4)
B110 B106 B111 B107 -101.2(3)
B105 B106 B111 B107 -64.5(4)
C22 B106 B111 B112 98.2(3)
C21 B106 B111 B112 59.1(4)
B110 B106 B111 B112 -38.2(3)
B105 B106 B111 B112 -1.6(4)
C22 B106 B111 B110 136.4(3)
C21 B106 B111 B110 97.3(3)
B105 B106 B111 B110 36.6(3)
B112 B110 B111 C22 -98.8(3)
B106 B110 B111 C22 38.1(3)
B109 B110 B111 C22 -62.0(4)
B105 B110 B111 C22 1.5(4)
B112 B110 B111 B107 -37.6(3)
B106 B110 B111 B107 99.3(3)
B109 B110 B111 B107 -0.8(4)
B105 B110 B111 B107 62.7(4)
B106 B110 B111 B112 136.9(3)
B109 B110 B111 B112 36.8(3)
B105 B110 B111 B112 100.3(3)
B112 B110 B111 B106 -136.9(3)
B109 B110 B111 B106 -100.1(3)
B105 B110 B111 B106 -36.6(3)
C22 B107 B112 B111 38.1(3)
B103 B107 B112 B111 100.9(3)
B108 B107 B112 B111 138.8(3)
C22 B107 B112 B110 0.2(4)
B111 B107 B112 B110 -37.9(3)
B103 B107 B112 B110 63.1(4)
B108 B107 B112 B110 100.9(3)
C22 B107 B112 B108 -100.7(3)
B111 B107 B112 B108 -138.8(3)
B103 B107 B112 B108 -37.8(3)
C22 B107 B112 B109 -63.2(4)
B111 B107 B112 B109 -101.3(3)
B103 B107 B112 B109 -0.4(4)
B108 B107 B112 B109 37.4(3)
C22 B111 B112 B107 -37.6(3)
B106 B111 B112 B107 -99.6(3)
B110 B111 B112 B107 -137.8(3)
C22 B111 B112 B110 100.1(3)
B107 B111 B112 B110 137.8(3)
B106 B111 B112 B110 38.2(3)
C22 B111 B112 B108 -0.5(4)
B107 B111 B112 B108 37.1(3)
B106 B111 B112 B108 -62.5(4)
B110 B111 B112 B108 -100.7(3)
C22 B111 B112 B109 63.3(4)
B107 B111 B112 B109 101.0(3)
B106 B111 B112 B109 1.4(4)
B110 B111 B112 B109 -36.8(3)
B106 B110 B112 B107 -0.5(4)
B109 B110 B112 B107 -101.4(3)
B111 B110 B112 B107 37.7(3)
B105 B110 B112 B107 -64.0(4)
B106 B110 B112 B111 -38.2(3)
B109 B110 B112 B111 -139.0(3)
B105 B110 B112 B111 -101.7(3)
B106 B110 B112 B108 63.2(4)
B109 B110 B112 B108 -37.7(3)
B111 B110 B112 B108 101.3(3)
B105 B110 B112 B108 -0.3(4)
B106 B110 B112 B109 100.9(3)
B111 B110 B112 B109 139.0(3)
B105 B110 B112 B109 37.4(3)
B104 B108 B112 B107 101.7(3)
B103 B108 B112 B107 37.7(3)
B109 B108 B112 B107 138.4(3)
B104 B108 B112 B111 64.7(4)
B103 B108 B112 B111 0.8(4)
B107 B108 B112 B111 -36.9(3)
B109 B108 B112 B111 101.4(3)
B104 B108 B112 B110 0.9(4)
B103 B108 B112 B110 -63.1(4)
B107 B108 B112 B110 -100.8(3)
B109 B108 B112 B110 37.6(3)
B104 B108 B112 B109 -36.7(3)
B103 B108 B112 B109 -100.7(3)
B107 B108 B112 B109 -138.4(3)
B104 B109 B112 B107 -0.7(4)
B105 B109 B112 B107 62.9(4)
B110 B109 B112 B107 100.5(3)
B108 B109 B112 B107 -37.4(3)
B104 B109 B112 B111 -64.3(4)
B105 B109 B112 B111 -0.7(4)
B110 B109 B112 B111 36.9(3)
B108 B109 B112 B111 -101.0(3)
B104 B109 B112 B110 -101.2(3)
B105 B109 B112 B110 -37.6(3)
B108 B109 B112 B110 -137.9(3)
B104 B109 B112 B108 36.7(3)
B105 B109 B112 B108 100.3(3)
B110 B109 B112 B108 137.9(3)
P1 N1 C1 B5 -35.9(7)
P1 N1 C1 B4 -114.6(4)
P1 N1 C1 B3 175.3(3)
P1 N1 C1 B6 42.0(6)
P1 N1 C1 C2 109.8(4)
B10 B5 C1 N1 149.2(4)
B6 B5 C1 N1 111.7(4)
B4 B5 C1 N1 -110.4(4)
B9 B5 C1 N1 -147.4(4)
B10 B5 C1 B4 -100.4(3)
B6 B5 C1 B4 -137.9(3)
B9 B5 C1 B4 -37.0(3)
B10 B5 C1 B3 -61.6(4)
B6 B5 C1 B3 -99.1(3)
B4 B5 C1 B3 38.8(3)
B9 B5 C1 B3 1.7(4)
B10 B5 C1 B6 37.5(3)
B4 B5 C1 B6 137.9(3)
B9 B5 C1 B6 100.9(4)
B10 B5 C1 C2 0.9(4)
B6 B5 C1 C2 -36.6(3)
B4 B5 C1 C2 101.3(3)
B9 B5 C1 C2 64.2(4)
B8 B4 C1 N1 -139.6(4)
B9 B4 C1 N1 157.1(4)
B3 B4 C1 N1 -101.9(4)
B5 B4 C1 N1 119.4(4)
B8 B4 C1 B5 101.0(4)
B9 B4 C1 B5 37.7(3)
B3 B4 C1 B5 138.7(3)
B8 B4 C1 B3 -37.7(3)
B9 B4 C1 B3 -101.0(3)
B5 B4 C1 B3 -138.7(3)
B8 B4 C1 B6 61.4(4)
B9 B4 C1 B6 -1.9(4)
B3 B4 C1 B6 99.1(3)
B5 B4 C1 B6 -39.6(3)
B8 B4 C1 C2 -0.3(4)
B9 B4 C1 C2 -63.7(4)
B3 B4 C1 C2 37.3(3)
B5 B4 C1 C2 -101.4(3)
C2 B3 C1 N1 -108.6(3)
B7 B3 C1 N1 -144.9(3)
B8 B3 C1 N1 151.2(3)
B4 B3 C1 N1 114.0(4)
C2 B3 C1 B5 97.8(3)
B7 B3 C1 B5 61.5(4)
B8 B3 C1 B5 -2.4(4)
B4 B3 C1 B5 -39.6(3)
C2 B3 C1 B4 137.3(3)
B7 B3 C1 B4 101.0(3)
B8 B3 C1 B4 37.2(3)
C2 B3 C1 B6 31.5(3)
B7 B3 C1 B6 -4.8(4)
B8 B3 C1 B6 -68.6(4)
B4 B3 C1 B6 -105.8(3)
B7 B3 C1 C2 -36.3(3)
B8 B3 C1 C2 -100.2(3)
B4 B3 C1 C2 -137.3(3)
C2 B6 C1 N1 103.9(4)
B10 B6 C1 N1 -155.8(4)
B11 B6 C1 N1 140.3(4)
B5 B6 C1 N1 -118.3(4)
C2 B6 C1 B5 -137.8(3)
B10 B6 C1 B5 -37.5(3)
B11 B6 C1 B5 -101.3(3)
C2 B6 C1 B4 -97.6(3)
B10 B6 C1 B4 2.8(4)
B11 B6 C1 B4 -61.1(4)
B5 B6 C1 B4 40.3(3)
C2 B6 C1 B3 -31.8(3)
B10 B6 C1 B3 68.6(4)
B11 B6 C1 B3 4.7(4)
B5 B6 C1 B3 106.0(3)
B10 B6 C1 C2 100.4(3)
B11 B6 C1 C2 36.5(3)
B5 B6 C1 C2 137.8(3)
B6 B11 C2 B7 139.6(3)
B12 B11 C2 B7 38.6(3)
B10 B11 C2 B7 101.7(3)
B7 B11 C2 B6 -139.6(3)
B12 B11 C2 B6 -100.9(3)
B10 B11 C2 B6 -37.9(3)
B6 B11 C2 B3 101.9(3)
B7 B11 C2 B3 -37.7(3)
B12 B11 C2 B3 0.9(4)
B10 B11 C2 B3 64.0(4)
B6 B11 C2 S1 -103.0(3)
B7 B11 C2 S1 117.4(3)
B12 B11 C2 S1 156.0(3)
B10 B11 C2 S1 -141.0(3)
B6 B11 C2 C1 37.6(3)
B7 B11 C2 C1 -101.9(3)
B12 B11 C2 C1 -63.3(3)
B10 B11 C2 C1 -0.3(4)
B3 B7 C2 B11 -140.2(3)
B12 B7 C2 B11 -38.7(3)
B8 B7 C2 B11 -101.7(3)
B3 B7 C2 B6 -101.4(3)
B12 B7 C2 B6 0.1(4)
B11 B7 C2 B6 38.8(3)
B8 B7 C2 B6 -62.9(4)
B12 B7 C2 B3 101.5(3)
B11 B7 C2 B3 140.2(3)
B8 B7 C2 B3 38.5(3)
B3 B7 C2 S1 102.2(3)
B12 B7 C2 S1 -156.3(3)
B11 B7 C2 S1 -117.6(3)
B8 B7 C2 S1 140.7(3)
B3 B7 C2 C1 -36.8(3)
B12 B7 C2 C1 64.7(4)
B11 B7 C2 C1 103.3(3)
B8 B7 C2 C1 1.7(4)
C1 B6 C2 B11 138.5(3)
B10 B6 C2 B11 38.7(3)
B5 B6 C2 B11 102.0(3)
C1 B6 C2 B7 99.6(3)
B10 B6 C2 B7 -0.2(4)
B11 B6 C2 B7 -38.9(3)
B5 B6 C2 B7 63.1(4)
C1 B6 C2 B3 32.6(3)
B10 B6 C2 B3 -67.1(4)
B11 B6 C2 B3 -105.8(3)
B5 B6 C2 B3 -3.8(4)
C1 B6 C2 S1 -101.3(3)
B10 B6 C2 S1 158.9(3)
B11 B6 C2 S1 120.2(3)
B5 B6 C2 S1 -137.8(3)
B10 B6 C2 C1 -99.7(3)
B11 B6 C2 C1 -138.5(3)
B5 B6 C2 C1 -36.5(3)
C1 B3 C2 B11 -100.7(3)
B7 B3 C2 B11 38.2(3)
B8 B3 C2 B11 -0.6(4)
B4 B3 C2 B11 -63.3(4)
C1 B3 C2 B7 -138.9(3)
B8 B3 C2 B7 -38.8(3)
B4 B3 C2 B7 -101.6(3)
C1 B3 C2 B6 -32.8(3)
B7 B3 C2 B6 106.1(3)
B8 B3 C2 B6 67.3(4)
B4 B3 C2 B6 4.5(4)
C1 B3 C2 S1 101.2(3)
B7 B3 C2 S1 -119.9(3)
B8 B3 C2 S1 -158.7(2)
B4 B3 C2 S1 138.6(3)
B7 B3 C2 C1 138.9(3)
B8 B3 C2 C1 100.1(3)
B4 B3 C2 C1 37.3(3)
Pd1 S1 C2 B11 -47.8(3)
Pd1 S1 C2 B7 33.8(3)
Pd1 S1 C2 B6 -122.0(2)
Pd1 S1 C2 B3 106.6(2)
Pd1 S1 C2 C1 172.04(19)
N1 C1 C2 B11 -152.4(3)
B5 C1 C2 B11 -0.4(4)
B4 C1 C2 B11 66.5(4)
B3 C1 C2 B11 105.2(3)
B6 C1 C2 B11 -38.8(3)
N1 C1 C2 B7 140.3(3)
B5 C1 C2 B7 -67.7(3)
B4 C1 C2 B7 -0.9(4)
B3 C1 C2 B7 37.8(3)
B6 C1 C2 B7 -106.2(3)
N1 C1 C2 B6 -113.6(4)
B5 C1 C2 B6 38.5(3)
B4 C1 C2 B6 105.3(3)
B3 C1 C2 B6 144.0(3)
N1 C1 C2 B3 102.4(4)
B5 C1 C2 B3 -105.5(3)
B4 C1 C2 B3 -38.7(3)
B6 C1 C2 B3 -144.0(3)
N1 C1 C2 S1 -5.4(4)
B5 C1 C2 S1 146.6(3)
B4 C1 C2 S1 -146.5(3)
B3 C1 C2 S1 -107.8(3)
B6 C1 C2 S1 108.2(3)
N1 P1 C3 C4 -24.9(4)
C15 P1 C3 C4 93.2(4)
C9 P1 C3 C4 -156.8(3)
N1 P1 C3 C8 159.7(4)
C15 P1 C3 C8 -82.1(4)
C9 P1 C3 C8 27.8(5)
C8 C3 C4 C5 -0.9(7)
P1 C3 C4 C5 -176.4(3)
C3 C4 C5 C6 1.3(7)
C4 C5 C6 C7 -0.7(7)
C5 C6 C7 C8 -0.2(8)
C6 C7 C8 C3 0.5(8)
C4 C3 C8 C7 0.0(7)
P1 C3 C8 C7 175.4(4)
N1 P1 C9 C10 -87.0(4)
C15 P1 C9 C10 151.5(4)
C3 P1 C9 C10 41.7(4)
N1 P1 C9 C14 91.0(4)
C15 P1 C9 C14 -30.5(4)
C3 P1 C9 C14 -140.4(4)
C14 C9 C10 C11 1.5(8)
P1 C9 C10 C11 179.5(4)
C9 C10 C11 C12 -0.9(9)
C10 C11 C12 C13 -1.4(10)
C11 C12 C13 C14 2.9(9)
C10 C9 C14 C13 0.0(7)
P1 C9 C14 C13 -178.0(4)
C12 C13 C14 C9 -2.2(8)
N1 P1 C15 C16 132.6(5)
C3 P1 C15 C16 11.3(6)
C9 P1 C15 C16 -99.4(5)
N1 P1 C15 C20 -50.0(5)
C3 P1 C15 C20 -171.2(4)
C9 P1 C15 C20 78.1(5)
C20 C15 C16 C17 2.2(10)
P1 C15 C16 C17 179.7(6)
C15 C16 C17 C18 -7.4(12)
C16 C17 C18 C19 8.5(12)
C17 C18 C19 C20 -4.9(11)
C16 C15 C20 C19 1.5(9)
P1 C15 C20 C19 -176.2(5)
C18 C19 C20 C15 -0.3(10)
P2 N2 C21 B105 -40.3(6)
P2 N2 C21 B104 -119.9(4)
P2 N2 C21 B103 168.7(3)
P2 N2 C21 B106 37.8(5)
P2 N2 C21 C22 104.2(4)
B109 B105 C21 N2 -148.8(4)
B104 B105 C21 N2 -111.4(4)
B110 B105 C21 N2 148.1(4)
B106 B105 C21 N2 110.4(4)
B109 B105 C21 B104 -37.4(3)
B110 B105 C21 B104 -100.5(3)
B106 B105 C21 B104 -138.1(3)
B109 B105 C21 B103 2.3(4)
B104 B105 C21 B103 39.7(3)
B110 B105 C21 B103 -60.8(4)
B106 B105 C21 B103 -98.4(3)
B109 B105 C21 B106 100.8(3)
B104 B105 C21 B106 138.1(3)
B110 B105 C21 B106 37.7(3)
B109 B105 C21 C22 64.2(3)
B104 B105 C21 C22 101.6(3)
B110 B105 C21 C22 1.1(4)
B106 B105 C21 C22 -36.5(3)
B108 B104 C21 N2 -139.2(3)
B109 B104 C21 N2 157.3(3)
B105 B104 C21 N2 120.0(4)
B103 B104 C21 N2 -101.6(4)
B108 B104 C21 B105 100.8(3)
B109 B104 C21 B105 37.3(3)
B103 B104 C21 B105 138.4(3)
B108 B104 C21 B103 -37.6(3)
B109 B104 C21 B103 -101.1(3)
B105 B104 C21 B103 -138.4(3)
B108 B104 C21 B106 61.2(4)
B109 B104 C21 B106 -2.3(4)
B105 B104 C21 B106 -39.6(3)
B103 B104 C21 B106 98.8(3)
B108 B104 C21 C22 -0.1(4)
B109 B104 C21 C22 -63.5(3)
B105 B104 C21 C22 -100.9(3)
B103 B104 C21 C22 37.5(2)
C22 B103 C21 N2 -107.5(3)
B108 B103 C21 N2 152.8(3)
B107 B103 C21 N2 -144.1(3)
B104 B103 C21 N2 115.7(3)
C22 B103 C21 B105 96.9(3)
B108 B103 C21 B105 -2.8(4)
B107 B103 C21 B105 60.3(4)
B104 B103 C21 B105 -39.9(3)
C22 B103 C21 B104 136.8(3)
B108 B103 C21 B104 37.1(3)
B107 B103 C21 B104 100.2(3)
C22 B103 C21 B106 30.4(3)
B108 B103 C21 B106 -69.3(3)
B107 B103 C21 B106 -6.2(4)
B104 B103 C21 B106 -106.4(3)
B108 B103 C21 C22 -99.7(3)
B107 B103 C21 C22 -36.7(2)
B104 B103 C21 C22 -136.8(3)
C22 B106 C21 N2 102.8(3)
B110 B106 C21 N2 -157.0(3)
B111 B106 C21 N2 139.7(3)
B105 B106 C21 N2 -119.7(4)
C22 B106 C21 B105 -137.5(3)
B110 B106 C21 B105 -37.3(3)
B111 B106 C21 B105 -100.6(3)
C22 B106 C21 B104 -97.5(3)
B110 B106 C21 B104 2.7(4)
B111 B106 C21 B104 -60.6(4)
B105 B106 C21 B104 40.0(3)
C22 B106 C21 B103 -30.7(3)
B110 B106 C21 B103 69.6(3)
B111 B106 C21 B103 6.3(4)
B105 B106 C21 B103 106.9(3)
B110 B106 C21 C22 100.2(3)
B111 B106 C21 C22 36.9(3)
B105 B106 C21 C22 137.5(3)
B112 B107 C22 B111 -38.7(3)
B103 B107 C22 B111 -140.1(3)
B108 B107 C22 B111 -101.8(3)
B111 B107 C22 B106 38.8(3)
B112 B107 C22 B106 0.1(4)
B103 B107 C22 B106 -101.3(3)
B108 B107 C22 B106 -63.0(4)
B111 B107 C22 B103 140.1(3)
B112 B107 C22 B103 101.5(3)
B108 B107 C22 B103 38.3(3)
B111 B107 C22 S2 -115.0(4)
B112 B107 C22 S2 -153.7(3)
B103 B107 C22 S2 104.8(3)
B108 B107 C22 S2 143.1(3)
B111 B107 C22 C21 102.8(3)
B112 B107 C22 C21 64.2(3)
B103 B107 C22 C21 -37.3(2)
B108 B107 C22 C21 1.0(4)
B112 B111 C22 B107 38.4(3)
B106 B111 C22 B107 139.4(3)
B110 B111 C22 B107 101.0(3)
B107 B111 C22 B106 -139.4(3)
B112 B111 C22 B106 -101.0(3)
B110 B111 C22 B106 -38.4(3)
B107 B111 C22 B103 -38.3(3)
B112 B111 C22 B103 0.1(4)
B106 B111 C22 B103 101.1(3)
B110 B111 C22 B103 62.7(4)
B107 B111 C22 S2 120.9(3)
B112 B111 C22 S2 159.3(3)
B106 B111 C22 S2 -99.7(3)
B110 B111 C22 S2 -138.1(3)
B107 B111 C22 C21 -101.8(3)
B112 B111 C22 C21 -63.4(3)
B106 B111 C22 C21 37.6(3)
B110 B111 C22 C21 -0.8(4)
C21 B106 C22 B107 99.2(3)
B110 B106 C22 B107 -0.5(4)
B111 B106 C22 B107 -38.9(3)
B105 B106 C22 B107 62.7(4)
C21 B106 C22 B111 138.1(3)
B110 B106 C22 B111 38.5(3)
B105 B106 C22 B111 101.6(3)
C21 B106 C22 B103 31.4(3)
B110 B106 C22 B103 -68.2(3)
B111 B106 C22 B103 -106.7(3)
B105 B106 C22 B103 -5.1(4)
C21 B106 C22 S2 -102.4(3)
B110 B106 C22 S2 157.9(3)
B111 B106 C22 S2 119.4(3)
B105 B106 C22 S2 -139.0(3)
B110 B106 C22 C21 -99.7(3)
B111 B106 C22 C21 -138.1(3)
B105 B106 C22 C21 -36.6(3)
C21 B103 C22 B107 -137.9(3)
B108 B103 C22 B107 -38.0(3)
B104 B103 C22 B107 -100.5(3)
C21 B103 C22 B111 -99.5(3)
B108 B103 C22 B111 0.4(4)
B107 B103 C22 B111 38.4(3)
B104 B103 C22 B111 -62.1(4)
C21 B103 C22 B106 -31.7(3)
B108 B103 C22 B106 68.2(3)
B107 B103 C22 B106 106.2(3)
B104 B103 C22 B106 5.7(4)
C21 B103 C22 S2 99.6(3)
B108 B103 C22 S2 -160.6(2)
B107 B103 C22 S2 -122.6(3)
B104 B103 C22 S2 137.0(3)
B108 B103 C22 C21 99.9(3)
B107 B103 C22 C21 137.9(3)
B104 B103 C22 C21 37.4(2)
Pd1 S2 C22 B107 17.7(4)
Pd1 S2 C22 B111 -64.4(3)
Pd1 S2 C22 B106 -136.1(2)
Pd1 S2 C22 B103 94.0(2)
Pd1 S2 C22 C21 159.07(18)
N2 C21 C22 B107 141.3(3)
B105 C21 C22 B107 -67.2(3)
B104 C21 C22 B107 -0.6(3)
B103 C21 C22 B107 39.0(3)
B106 C21 C22 B107 -105.9(3)
N2 C21 C22 B111 -151.7(3)
B105 C21 C22 B111 -0.2(4)
B104 C21 C22 B111 66.4(3)
B103 C21 C22 B111 106.0(3)
B106 C21 C22 B111 -39.0(3)
N2 C21 C22 B106 -112.7(3)
B105 C21 C22 B106 38.7(3)
B104 C21 C22 B106 105.4(3)
B103 C21 C22 B106 145.0(3)
N2 C21 C22 B103 102.3(3)
B105 C21 C22 B103 -106.3(3)
B104 C21 C22 B103 -39.6(3)
B106 C21 C22 B103 -145.0(3)
N2 C21 C22 S2 -8.1(4)
B105 C21 C22 S2 143.4(3)
B104 C21 C22 S2 -150.0(2)
B103 C21 C22 S2 -110.4(3)
B106 C21 C22 S2 104.6(3)
N2 P2 C23 C24 3.6(4)
C29 P2 C23 C24 134.0(4)
C35 P2 C23 C24 -113.3(4)
N2 P2 C23 C28 -175.9(3)
C29 P2 C23 C28 -45.4(4)
C35 P2 C23 C28 67.3(4)
C28 C23 C24 C25 -0.4(7)
P2 C23 C24 C25 -179.8(4)
C23 C24 C25 C26 -2.6(8)
C24 C25 C26 C27 3.2(8)
C25 C26 C27 C28 -0.6(8)
C26 C27 C28 C23 -2.4(7)
C24 C23 C28 C27 2.9(7)
P2 C23 C28 C27 -177.7(4)
N2 P2 C29 C30 89.9(4)
C23 P2 C29 C30 -36.8(4)
C35 P2 C29 C30 -150.1(3)
N2 P2 C29 C34 -79.3(4)
C23 P2 C29 C34 154.1(3)
C35 P2 C29 C34 40.7(4)
C34 C29 C30 C31 -1.6(6)
P2 C29 C30 C31 -170.7(3)
C29 C30 C31 C32 1.0(7)
C30 C31 C32 C33 0.7(8)
C31 C32 C33 C34 -1.8(8)
C32 C33 C34 C29 1.1(7)
C30 C29 C34 C33 0.6(6)
P2 C29 C34 C33 170.0(4)
N2 P2 C35 C36 -172.3(4)
C29 P2 C35 C36 60.0(4)
C23 P2 C35 C36 -51.6(4)
N2 P2 C35 C40 7.6(4)
C29 P2 C35 C40 -120.1(3)
C23 P2 C35 C40 128.3(3)
C40 C35 C36 C37 -0.4(7)
P2 C35 C36 C37 179.6(4)
C35 C36 C37 C38 -0.6(8)
C36 C37 C38 C39 1.2(8)
C37 C38 C39 C40 -1.0(7)
C38 C39 C40 C35 0.0(7)
C36 C35 C40 C39 0.6(6)
P2 C35 C40 C39 -179.4(3)
C49 P3 C41 C42 63.7(4)
C43 P3 C41 C42 175.0(3)
Pd1 P3 C41 C42 -48.4(4)
P3 C41 C42 P4 37.7(5)
C61 P4 C42 C41 -139.0(4)
C55 P4 C42 C41 111.2(4)
Pd1 P4 C42 C41 -12.3(4)
C49 P3 C43 C48 -42.2(4)
C41 P3 C43 C48 -154.6(4)
Pd1 P3 C43 C48 78.7(4)
C49 P3 C43 C44 139.1(4)
C41 P3 C43 C44 26.6(4)
Pd1 P3 C43 C44 -100.0(4)
C48 C43 C44 C45 1.0(7)
P3 C43 C44 C45 179.7(3)
C43 C44 C45 C46 -0.5(7)
C44 C45 C46 C47 0.3(7)
C45 C46 C47 C48 -0.5(7)
C46 C47 C48 C43 1.0(7)
C44 C43 C48 C47 -1.2(7)
P3 C43 C48 C47 -179.9(4)
C43 P3 C49 C54 -73.2(5)
C41 P3 C49 C54 40.4(5)
Pd1 P3 C49 C54 153.6(4)
C43 P3 C49 C50 108.4(4)
C41 P3 C49 C50 -137.9(4)
Pd1 P3 C49 C50 -24.7(4)
C54 C49 C50 C51 0.2(8)
P3 C49 C50 C51 178.6(4)
C49 C50 C51 C52 0.1(9)
C50 C51 C52 C53 -0.5(10)
C51 C52 C53 C54 0.6(11)
C50 C49 C54 C53 -0.1(9)
P3 C49 C54 C53 -178.5(5)
C52 C53 C54 C49 -0.2(11)
C61 P4 C55 C60 -53.0(4)
C42 P4 C55 C60 59.0(5)
Pd1 P4 C55 C60 -179.7(4)
C61 P4 C55 C56 127.8(4)
C42 P4 C55 C56 -120.2(4)
Pd1 P4 C55 C56 1.1(4)
C60 C55 C56 C57 1.5(7)
P4 C55 C56 C57 -179.3(4)
C55 C56 C57 C58 -0.3(8)
C56 C57 C58 C59 0.2(8)
C57 C58 C59 C60 -1.2(9)
C56 C55 C60 C59 -2.5(8)
P4 C55 C60 C59 178.3(4)
C58 C59 C60 C55 2.4(9)
C42 P4 C61 C62 -147.7(3)
C55 P4 C61 C62 -36.9(4)
Pd1 P4 C61 C62 88.8(3)
C42 P4 C61 C66 37.2(4)
C55 P4 C61 C66 148.1(3)
Pd1 P4 C61 C66 -86.2(3)
C66 C61 C62 C63 -1.6(6)
P4 C61 C62 C63 -176.8(3)
C61 C62 C63 C64 -0.3(7)
C62 C63 C64 C65 1.4(7)
C63 C64 C65 C66 -0.6(7)
C64 C65 C66 C61 -1.4(7)
C62 C61 C66 C65 2.4(6)
P4 C61 C66 C65 177.4(3)

loop_
_platon_squeeze_void_nr
_platon_squeeze_void_average_x
_platon_squeeze_void_average_y
_platon_squeeze_void_average_z
_platon_squeeze_void_volume
_platon_squeeze_void_count_electrons
_platon_squeeze_void_content
1 0.500 0.500 0.000 255 82 ' '
2 0.500 0.000 0.500 255 82 ' '
